data_4115481
loop_
_publ_author_name
'John J. Stezowski'
'William Parker'
'Sherri Hilgenkamp'
'Maria Gdaniec'

_publ_contact_author_address
;
Department of Chemistry
University of Nebraska
Lincoln, NE 68588-0304, USA
;
_publ_contact_author_email jstezowski1@unl.edu
_publ_contact_author_fax (402)472-0168
_publ_contact_author_name 'Stezowski, John J.'
_publ_contact_author_phone (402)472-8570
_publ_section_title
;
 Pseudopolymorphism in Tetradeca-2,6-O-methyl-\b-cyclodextrin: The Crystal
 Structures for Two New Hydrates Conformational Variability in the
 Alkylated \b-Cyclodextrin Molecule
;
_journal_name_full 'Journal of the American Chemical Society'
_journal_page_first 3919
_journal_page_last 3926
_journal_paper_doi 10.1021/ja002164l
_journal_volume 123
_journal_year 2001
_chemical_formula_moiety C56H98O35-1.08H2O
_chemical_formula_sum 'C56 H98 O36.078'
_chemical_formula_weight 1348.61
_space_group_IT_number 19
_symmetry_cell_setting orthorhombic
_symmetry_space_group_name_Hall 'P 2ac 2ab'
_symmetry_space_group_name_H-M 'P 21 21 21'
_cell_angle_alpha 90.000(9)
_cell_angle_beta 90.000(9)
_cell_angle_gamma 90.000(9)
_cell_formula_units_Z 4
_cell_length_a 13.3280(13)
_cell_length_b 17.4100(17)
_cell_length_c 29.760(3)
_cell_measurement_reflns_used 25
_cell_measurement_temperature 100
_cell_measurement_theta_max 30
_cell_measurement_theta_min 25
_cell_volume 6905.5(12)
_computing_cell_refinement xtal
_computing_data_collection Siemens
_computing_data_reduction xtal
_computing_molecular_graphics xtal
_computing_publication_material 'xtal CIFIO'
_computing_structure_refinement 'xtal CRYLSQ'
_computing_structure_solution xtal
_diffrn_ambient_temperature 293
_diffrn_measurement_device_type 'Siemens P21 Diffractometer'
_diffrn_measurement_method '\w-scan backgroun time = scan time'
_diffrn_radiation_type 'Mo K\a'
_diffrn_radiation_wavelength .71073
_diffrn_reflns_limit_h_max 15
_diffrn_reflns_limit_h_min 0
_diffrn_reflns_limit_k_max 32
_diffrn_reflns_limit_k_min 0
_diffrn_reflns_limit_l_max 28
_diffrn_reflns_limit_l_min 0
_diffrn_reflns_theta_max 27.53
_diffrn_reflns_theta_min 1.36
_diffrn_standards_decay_% 3
_diffrn_standards_interval_count 100
_diffrn_standards_number 3
_exptl_absorpt_correction_type none
_exptl_crystal_colour colorless
_exptl_crystal_density_diffrn 1.315
_exptl_crystal_F_000 2936
_exptl_crystal_size_max 0.6
_exptl_crystal_size_mid 0.25
_exptl_crystal_size_min 0.25
_refine_diff_density_max .461
_refine_diff_density_min -.364
_refine_ls_extinction_coef .00000
_refine_ls_goodness_of_fit_all 1.154
_refine_ls_goodness_of_fit_ref 1.29
_refine_ls_matrix_type full
_refine_ls_number_constraints 0
_refine_ls_number_parameters 1040
_refine_ls_number_reflns 4980
_refine_ls_number_restraints 0
_refine_ls_R_factor_all .117
_refine_ls_R_factor_gt .07
_refine_ls_shift/su_max .04
_refine_ls_shift/su_mean .002
_refine_ls_structure_factor_coef Fsqd
_refine_ls_weighting_scheme calc
_refine_ls_wR_factor_all .154
_refine_ls_wR_factor_ref .116
_reflns_d_resolution_high .769
_reflns_d_resolution_low 15.027
_reflns_limit_h_max 15
_reflns_limit_h_min 0
_reflns_limit_k_max 22
_reflns_limit_k_min 0
_reflns_limit_l_max 38
_reflns_limit_l_min 0
_reflns_number_gt 3934
_reflns_number_total 7577
_reflns_threshold_expression 'Fsqd >  .00 sig(Fsqd)'
_cod_data_source_file ja002164l_1.cif
_cod_data_source_block Tetradeca-2,6-O-methyl-?-cyclodextrin.1.08H2O
_cod_depositor_comments 'Adding Fobs data.'
_cod_original_sg_symbol_Hall p_2ac_2ab
_cod_database_code 4115481
_cod_database_fobs_code 4115481

loop_
_symmetry_equiv_pos_as_xyz
+x,+y,+z
1/2-x,-y,1/2+z
1/2+x,1/2-y,-z
-x,1/2+y,1/2-z

loop_
_atom_site_label
_atom_site_fract_x
_atom_site_fract_y
_atom_site_fract_z
_atom_site_U_iso_or_equiv
_atom_site_adp_type
_atom_site_occupancy
C1_G1 .6339(6) .0530(5) .5714(3) .067(5) Uani 1.00000
C2_G1 .7089(7) .0075(5) .5426(3) .079(6) Uani 1.00000
C3_G1 .7371(6) .0546(5) .5016(3) .066(5) Uani 1.00000
C4_G1 .6417(6) .0747(4) .4765(3) .058(4) Uani 1.00000
C5_G1 .5655(6) .1162(4) .5077(2) .059(4) Uani 1.00000
C6_G1 .4649(6) .1329(4) .4857(2) .057(4) Uani 1.00000
C6Ma_G1 .3345(8) .0843(7) .4424(3) .084(7) Uani .87100
C6Mb_G1 .300(13) .210(8) .491(5) .18(5) Uiso .12900
C2M_G1 .8415(10) -.0809(8) .5612(4) .125(9) Uani 1.00000
O2_G1 .7940(5) -.0089(4) .5705(2) .091(4) Uani 1.00000
O3_G1 .8024(5) .0109(4) .4731(2) .086(4) Uani 1.00000
O4_G1 .6709(4) .1248(3) .44060(15) .053(3) Uani 1.00000
O5_G1 .5457(4) .0696(3) .54575(16) .064(3) Uani 1.00000
O6a_G1 .4289(4) .0671(3) .46454(19) .062(4) Uani .87100
O6b_G1 .408(4) .186(3) .5125(15) .080(12) Uiso .12900
H1_G1 .61430 .01840 .60050 .08300 Uiso 1.00000
H2_G1 .67610 -.04600 .53120 .09120 Uiso 1.00000
H3_G1 .77630 .10600 .51340 .08160 Uiso 1.00000
H4_G1 .60290 .02420 .46370 .06960 Uiso 1.00000
H5_G1 .59810 .17130 .51740 .06960 Uiso 1.00000
H6a_G1 .47300 .17890 .46130 .06720 Uiso 1.00000
H6b_G1 .41100 .15090 .51180 .06720 Uiso 1.00000
H6Ma_G1 .30720 .03380 .42540 .11400 Uiso 1.00000
H6Mb_G1 .28080 .10610 .46590 .11400 Uiso 1.00000
H6Mc_G1 .34990 .12950 .41660 .11400 Uiso 1.00000
H2Ma_G1 .90230 -.09220 .58360 .14640 Uiso 1.00000
H2Mb_G1 .86490 -.08390 .52640 .14640 Uiso 1.00000
H2Mc_G1 .78400 -.12830 .56680 .14640 Uiso 1.00000
H3O_G1 .79570 .02910 .44050 .09840 Uiso 1.00000
C1_G2 .6293(6) .1105(4) .3976(2) .057(4) Uani 1.00000
C2_G2 .7145(6) .1091(4) .3636(2) .060(4) Uani 1.00000
C3_G2 .7599(6) .1875(4) .3572(2) .054(4) Uani 1.00000
C4_G2 .6806(6) .2487(4) .3501(2) .057(4) Uani 1.00000
C5_G2 .6015(6) .2438(4) .3865(2) .060(4) Uani 1.00000
C6_G2 .5135(7) .2986(5) .3779(3) .079(6) Uani 1.00000
C6M_G2 .4791(9) .3558(7) .4484(3) .103(7) Uani 1.00000
C2M_G2 .8354(8) .0117(6) .3453(4) .095(7) Uani 1.00000
O2_G2 .7853(4) .0553(3) .37942(17) .064(3) Uani 1.00000
O3_G2 .8285(5) .1854(3) .32032(16) .073(3) Uani 1.00000
O4_G2 .7334(4) .3202(3) .35230(15) .065(3) Uani 1.00000
O5_G2 .5591(4) .1684(3) .38660(16) .058(3) Uani 1.00000
O6_G2 .4468(5) .3021(4) .41589(19) .085(4) Uani 1.00000
H1_G2 .59090 .05580 .39910 .06960 Uiso 1.00000
H2_G2 .68950 .08910 .33100 .06960 Uiso 1.00000
H3_G2 .80430 .20540 .38610 .06600 Uiso 1.00000
H4_G2 .64290 .24030 .31780 .06960 Uiso 1.00000
H5_G2 .63180 .25960 .41930 .07200 Uiso 1.00000
H6a_G2 .46980 .27860 .34860 .09720 Uiso 1.00000
H6b_G2 .53980 .35610 .37029 .09720 Uiso 1.00000
H6Ma_G2 .42770 .35660 .47690 .12480 Uiso 1.00000
H6Mb_G2 .55420 .33920 .46079 .12480 Uiso 1.00000
H6Mc_G2 .48400 .41300 .43389 .12480 Uiso 1.00000
H2Ma_G2 .88780 -.02810 .36060 .11640 Uiso 1.00000
H2Mb_G2 .77960 -.02030 .32590 .11640 Uiso 1.00000
H2Mc_G2 .87541 .05070 .32290 .11640 Uiso 1.00000
H30_G2 .84350 .24150 .31020 .08880 Uiso 1.00000
C1_G3 .7265(8) .3714(5) .3158(2) .071(5) Uani 1.00000
C2_G3 .8307(9) .4033(5) .3066(3) .081(6) Uani 1.00000
C3_G3 .8692(9) .4474(5) .3466(3) .083(6) Uani 1.00000
C4_G3 .7961(8) .5099(5) .3575(3) .080(6) Uani 1.00000
C5_G3 .6894(8) .4763(5) .3645(2) .071(5) Uani 1.00000
C6_G3 .6073(8) .5358(4) .3730(3) .076(5) Uani 1.00000
C6M_G3 .5412(9) .6508(5) .3457(3) .092(6) Uani 1.00000
C2M_G3 .9530(8) .3470(6) .2582(3) .083(6) Uani 1.00000
O2_G3 .8955(5) .3380(4) .2968(2) .092(4) Uani 1.00000
O3_G3 .9654(6) .4789(4) .3358(2) .099(5) Uani 1.00000
O4_G3 .8294(6) .5457(3) .3979(2) .086(4) Uani 1.00000
O5_G3 .6621(5) .4339(3) .32542(16) .074(3) Uani 1.00000
O6_G3 .6166(6) .5927(3) .33931(18) .083(4) Uani 1.00000
H1_G3 .69780 .34090 .28710 .08520 Uiso 1.00000
H2_G3 .82800 .43970 .27699 .09480 Uiso 1.00000
H3_G3 .87630 .40950 .37540 .10100 Uiso 1.00000
H4_G3 .79340 .55150 .33019 .10100 Uiso 1.00000
H5_G3 .69220 .43830 .39340 .08160 Uiso 1.00000
H6a_G3 .61940 .55940 .40620 .09120 Uiso 1.00000
H6b_G3 .53570 .50610 .37039 .09120 Uiso 1.00000
H6Ma1_G3 .54250 .69490 .31490 .05000 Uiso .50000
H6Ma2_G3 .45960 .62380 .33650 .05000 Uiso .50000
H6Ma3_G3 .53230 .68080 .37400 .05000 Uiso .50000
H6Mb1_G3 .57180 .70000 .32450 .05000 Uiso .50000
H6Mb2_G3 .48450 .64230 .35470 .05000 Uiso .50000
H6Mb3_G3 .59230 .67980 .38240 .05000 Uiso .50000
H2Ma_G3 .99980 .29550 .25330 .09960 Uiso 1.00000
H2Mb_G3 .90360 .35270 .22890 .09960 Uiso 1.00000
H2Mc_G3 1.00090 .39690 .26060 .09960 Uiso 1.00000
H3O_G3 .97550 .53030 .35300 .11640 Uiso 1.00000
C1_G4A .853(2) .6278(12) .3981(7) .059(6) Uiso .50000
C2_G4A .955(5) .6539(16) .415(2) .14(4) Uani .50000
C3_G4A .967(5) .622(3) .456(2) .14(2) Uiso .50000
C4_G4A .906(2) .6625(14) .4897(9) .066(8) Uiso .50000
C5_G4A .805(3) .6312(18) .4748(9) .070(8) Uiso .50000
C6_G4A .693(4) .6582(15) .4994(9) .12(3) Uani .50000
C2M_G4A 1.122(2) .654(2) .3715(16) .15(3) Uani .50000
C6Ma_G4A .556(2) .6187(15) .5353(10) .108(7) Uiso .50000
O2_G4A 1.0237(16) .6121(11) .3797(6) .084(7) Uiso .50000
O3_G4A 1.0788(15) .6643(15) .4661(9) .087(13) Uani .50000
O4_G4A .9334(12) .6325(12) .5344(8) .066(9) Uani .50000
O5_G4A .780(3) .6534(16) .4364(13) .105(17) Uani .50000
O6_G4A .6272(14) .6023(11) .5004(7) .104(13) Uani .50000
H1_G4A .84240 .63920 .36000 .12120 Uiso .50000
H2_G4A .99600 .71020 .41550 .10200 Uiso .50000
H3_G4A .95630 .56590 .46930 .10320 Uiso .50000
H4_G4A .89870 .72750 .49610 .06600 Uiso .50000
H5_G4A .75980 .59710 .46860 .09000 Uiso .50000
H6a_G4A .68950 .71180 .48820 .09840 Uiso .50000
H6b_G4A .73660 .66110 .53650 .09840 Uiso .50000
H2Ma_G4A 1.16850 .59390 .36220 .12840 Uiso .50000
H2Mb_G4A 1.12520 .69000 .36790 .12840 Uiso .50000
H2Mc_G4A 1.16570 .65190 .40180 .12840 Uiso .50000
H6Ma_G4A .49700 .58130 .53040 .12600 Uiso .50000
H6Mb_G4A .59310 .61910 .56560 .12600 Uiso .50000
H6Mc_G4A .53490 .67880 .52460 .12600 Uiso .50000
H3O_G4A 1.10190 .65080 .49720 .10080 Uiso .50000
C1_G5A .914(2) .6874(15) .5678(8) .070(6) Uiso .50000
C2_G5A 1.011(3) .6591(11) .5932(7) .061(13) Uani .50000
C3_G5A .986(2) .584(2) .6196(11) .053(14) Uani .50000
C4_G5A .891(2) .5966(18) .6495(9) .059(14) Uani .50000
C5_G5A .808(2) .6261(12) .6230(10) .086(16) Uani .50000
C6_G5A .717(2) .6479(13) .6542(9) .115(17) Uani .50000
C2M_G5A 1.238(2) .6425(14) .5657(9) .096(7) Uiso .50000
C6M_G5A .521(3) .653(2) .6391(12) .155(11) Uiso .50000
O2_G5A 1.094(2) .6422(16) .5604(7) .083(16) Uani .50000
O3_G5A 1.0687(13) .5634(14) .6451(8) .058(9) Uani .50000
O4_G5A .8679(11) .5250(12) .6652(7) .042(8) Uani .50000
O5_G5A .8345(14) .6990(10) .5995(7) .091(11) Uani .50000
O6_G5A .6197(14) .6470(10) .6148(6) .123(5) Uiso .50000
H1_G5A .91660 .74890 .55570 .08280 Uiso .50000
H2_G5A 1.03500 .70480 .61640 .07200 Uiso .50000
H3_G5A .97440 .54120 .59560 .06720 Uiso .50000
H4_G5A .90910 .63400 .67630 .06720 Uiso .50000
H5_G5A .78130 .58270 .59710 .09720 Uiso .50000
H6a_G5A .68900 .59720 .66920 .14280 Uiso .50000
H6b_G5A .66960 .68690 .64000 .14280 Uiso .50000
H6Ma_G5A .82680 .79020 .74100 .06420 Uiso .50000
H6Mb_G5A .82830 .80170 .68160 .06420 Uiso .50000
H6Mc_G5A .71210 .80180 .71110 .06420 Uiso .50000
H2Ma_G5A 1.25380 .63660 .53560 .09960 Uiso .50000
H2Mb_G5A 1.23300 .71380 .57370 .09960 Uiso .50000
H2Mc_G5A 1.24210 .61810 .59420 .09960 Uiso .50000
H3O_G5A 1.04530 .52880 .67210 .06720 Uiso .50000
C1_G4B .8066(18) .6270(13) .4016(12) .075(16) Uani .50000
C2_G4B .919(3) .656(2) .4118(9) .09(2) Uani .50000
C3_G4B .958(3) .6364(13) .4621(8) .073(16) Uani .50000
C4_G4B .859(2) .6597(9) .4927(8) .057(12) Uani .50000
C5_G4B .760(2) .6286(13) .4804(10) .069(15) Uani .50000
C6_G4B .689(3) .652(2) .5142(11) .102(13) Uiso .50000
C6M_G4B .5670(18) .5493(15) .5115(9) .113(17) Uani .50000
C2M_G4B 1.066(3) .672(3) .3683(10) .14(3) Uani .50000
O2_G4B .9819(15) .6284(13) .3820(8) .091(14) Uani .50000
O3_G4B 1.0344(14) .6702(16) .4723(9) .085(12) Uani .50000
O4_G4B .8882(11) .6370(11) .5350(8) .058(9) Uani .50000
O5_G4B .7419(15) .6528(13) .4288(9) .067(10) Uani .50000
O6_G4B .5778(14) .6225(10) .4931(8) .103(13) Uani .50000
H1_G4B .76810 .63110 .37400 .05880 Uiso .50000
H2_G4B .90480 .71030 .40670 .09120 Uiso .50000
H3_G4B .96190 .57590 .46580 .09720 Uiso .50000
H4_G4B .85150 .71880 .49560 .07440 Uiso .50000
H5_G4B .76910 .55640 .48790 .09600 Uiso .50000
H6a_G4B .69040 .62190 .54020 .10080 Uiso .50000
H6b_G4B .67770 .71020 .50870 .10080 Uiso .50000
H6Ma_G4B .49620 .52370 .50250 .14400 Uiso .50000
H6Mb_G4B .62830 .51300 .49610 .14400 Uiso .50000
H6Mc_G4B .57830 .55010 .54710 .14400 Uiso .50000
H2Ma_G4B 1.08520 .63300 .33700 .20760 Uiso .50000
H2Mb_G4B 1.00580 .71370 .34590 .20760 Uiso .50000
H2Mc_G4B 1.09070 .68410 .38870 .20760 Uiso .50000
H3O_G4B 1.02180 .71740 .49220 .09720 Uiso .50000
C1_G5B .9703(17) .6927(10) .5640(10) .079(15) Uani .50000
C2_G5B 1.065(2) .6563(15) .5836(18) .08(2) Uani .50000
C3_G5B 1.029(2) .5920(18) .6141(12) .054(16) Uani .50000
C4_G5B .9391(18) .6082(15) .6464(12) .058(15) Uani .50000
C5_G5B .8561(14) .6534(17) .6200(9) .064(15) Uani .50000
C6_G5B .7850(15) .6933(13) .6541(7) .080(12) Uani .50000
C6M_G5B .7883(12) .7771(8) .7090(5) .056(8) Uani .50000
C2M_G5B 1.199(2) .6555(13) .5807(8) .085(7) Uiso .50000
O2_G5B 1.136(2) .6452(16) .5516(12) .12(2) Uani .50000
O3_G5B 1.1122(10) .5655(14) .6424(9) .060(10) Uani .50000
O4_G5B .9082(10) .5357(18) .6639(9) .059(10) Uani .50000
O5_G5B .8964(14) .7135(8) .5950(7) .074(10) Uani .50000
O6a_G5B .7789(16) .6915(11) .7044(6) .045(5) Uiso .21300
O6b_G5B .8366(11) .7314(8) .6872(5) .040(3) Uiso .28600
H1_G5B .98980 .74530 .54680 .09360 Uiso .50000
H2_G5B 1.07830 .69990 .61400 .08280 Uiso .50000
H3_G5B 1.00990 .53580 .59760 .05760 Uiso .50000
H4_G5B .95960 .63870 .67620 .06240 Uiso .50000
H5_G5B .81330 .60900 .60300 .06960 Uiso .50000
H6a_G5B .73750 .64700 .66910 .09600 Uiso .50000
H6b_G5B .73450 .73160 .63550 .09600 Uiso .50000
H6Ma_G5B .91690 .79460 .73450 .14280 Uiso .50000
H6Mb_G5B .83850 .72110 .75670 .14280 Uiso .50000
H6Mc_G5B .95300 .69660 .72940 .14280 Uiso .50000
H2Ma_G5B 1.28870 .63610 .55500 .14280 Uiso .50000
H2Mb_G5B 1.23060 .70280 .59210 .14280 Uiso .50000
H2Mc_G5B 1.22250 .60250 .60310 .14280 Uiso .50000
H3O_G5B 1.08400 .52540 .66500 .06120 Uiso .50000
C1_G6 .8702(8) .5219(5) .7106(3) .083(6) Uani 1.00000
C2_G6 .9321(7) .4548(5) .7288(2) .073(5) Uani 1.00000
C3_G6 .9047(6) .3829(5) .7053(2) .064(5) Uani 1.00000
C4_G6 .7920(6) .3694(5) .7099(2) .071(5) Uani 1.00000
C5_G6 .7310(7) .4386(6) .6941(3) .085(6) Uani 1.00000
C6_G6 .6193(8) .4320(7) .7023(3) .096(7) Uani 1.00000
C6M_G6 .5011(9) .3953(11) .7556(4) .143(11) Uani 1.00000
C2M_G6 1.0940(10) .4844(7) .7575(3) .113(8) Uani 1.00000
O2_G6 1.0372(4) .4740(4) .71949(18) .076(4) Uani 1.00000
O3_G6 .9579(4) .3202(3) .72583(17) .072(3) Uani 1.00000
O4_G6 .7700(4) .3040(3) .68399(15) .064(3) Uani 1.00000
O5_G6 .7652(5) .5053(4) .7179(2) .089(4) Uani 1.00000
O6_G6 .6055(4) .4088(5) .7477(2) .114(6) Uani 1.00000
H1_G6 .89130 .57480 .72740 .09960 Uiso 1.00000
H2_G6 .92120 .44850 .76460 .08400 Uiso 1.00000
H3_G6 .92530 .38560 .67020 .07560 Uiso 1.00000
H4_G6 .76890 .35770 .74460 .08400 Uiso 1.00000
H5_G6 .73960 .44390 .65800 .10080 Uiso 1.00000
H6a_G6 .58920 .38790 .67970 .11280 Uiso 1.00000
H6b_G6 .58540 .48740 .69650 .11280 Uiso 1.00000
H6Ma_G6 .48760 .37980 .79020 .05000 Uiso 1.00000
H6Mb_G6 .45940 .45110 .74930 .05000 Uiso 1.00000
H6Mc_G6 .47130 .35320 .73300 .05000 Uiso 1.00000
H2Ma_G6 1.17200 .49880 .74890 .14280 Uiso 1.00000
H2Mb_G6 1.06410 .53100 .77870 .14280 Uiso 1.00000
H2Mc_G6 1.09540 .43160 .77809 .14280 Uiso 1.00000
H3O_G6 .91810 .26940 .72040 .06120 Uiso 1.00000
C1_G7 .7002(7) .2518(6) .7016(3) .078(6) Uani 1.00000
C2_G7 .7451(6) .1712(6) .7024(3) .074(5) Uani 1.00000
C3_G7 .7596(6) .1409(5) .6565(3) .067(5) Uani 1.00000
C4_G7 .6597(6) .1461(5) .6306(2) .065(5) Uani 1.00000
C5_G7 .6260(6) .2287(6) .6300(3) .071(5) Uani 1.00000
C6_G7 .5230(7) .2376(6) .6062(3) .084(6) Uani 1.00000
C6M_G7 .5341(10) .3596(7) .5760(5) .112(9) Uani 1.00000
C2M_G7 .8290(9) .1719(6) .7734(3) .099(7) Uani 1.00000
O2_G7 .8394(4) .1742(4) .72498(17) .078(4) Uani 1.00000
O3_G7 .7934(5) .0626(4) .65876(19) .084(4) Uani 1.00000
O4_G7 .6819(4) .1202(4) .58548(15) .067(3) Uani 1.00000
O5_G7 .6102(4) .2522(4) .67552(18) .078(4) Uani 1.00000
O6a_G7 .4949(10) .3268(9) .6070(5) .079(9) Uani .45400
O6b_G7 .5266(8) .2835(7) .5660(3) .077(7) Uani .54600
H1_G7 .67970 .27160 .73560 .09240 Uiso 1.00000
H2_G7 .69650 .13120 .72060 .08640 Uiso 1.00000
H3_G7 .81630 .17550 .63910 .07920 Uiso 1.00000
H4_G7 .60530 .10920 .64800 .07680 Uiso 1.00000
H5_G7 .67940 .26480 .61240 .08640 Uiso 1.00000
H6a_G7 .46530 .26430 .62680 .09840 Uiso 1.00000
H6b_G7 .53220 .21520 .57200 .09840 Uiso .50000
H6b2_G77 .48930 .18240 .59570 .05000 Uiso .50000
H6Ma1_G7 .51600 .41940 .57690 .14160 Uiso .50000
H6Mb1_G7 .61560 .35150 .57930 .14160 Uiso .50000
H6Mc1_G7 .50890 .33320 .54490 .14160 Uiso .50000
H6Ma2_G7 .53810 .39250 .54570 .14160 Uiso .50000
H6Mb2_G7 .46930 .37570 .59600 .14160 Uiso .50000
H6Mc2_G7 .60250 .36780 .59610 .14160 Uiso .50000
H2Ma_G7 .90400 .17470 .78830 .12000 Uiso 1.00000
H2Mb_G7 .78580 .22180 .78430 .12000 Uiso 1.00000
H2Mc_G7 .79190 .11980 .78350 .12000 Uiso 1.00000
H3O_G7 .79570 .03970 .62660 .10320 Uiso 1.00000
O01W 1.1722(14) .5085(9) .2901(6) .082(12) Uani .35(2)
O02W .7246(11) .8353(10) .7324(6) .094(12) Uani .41(2)
O03W .8871(13) .7368(9) .7282(5) .065(11) Uani .32(2)

loop_
_atom_site_aniso_label
_atom_site_aniso_U_11
_atom_site_aniso_U_22
_atom_site_aniso_U_33
_atom_site_aniso_U_12
_atom_site_aniso_U_13
_atom_site_aniso_U_23
C1_G1 .063(5) .084(6) .054(4) .004(5) -.015(4) .006(4)
C2_G1 .072(6) .096(6) .068(5) .014(5) -.025(5) .019(5)
C3_G1 .056(5) .083(5) .059(4) .016(4) -.017(4) .002(4)
C4_G1 .057(5) .059(4) .059(4) .014(4) -.001(4) -.004(4)
C5_G1 .064(5) .065(4) .048(4) .014(4) -.015(4) .005(4)
C6_G1 .048(4) .065(4) .058(4) .009(4) -.016(3) -.014(4)
C6Ma_G1 .068(7) .104(7) .080(6) .004(6) -.038(6) -.032(6)
C2M_G1 .110(9) .148(10) .115(8) .082(9) -.020(7) .004(8)
O2_G1 .077(4) .110(5) .087(4) .028(4) -.019(3) .030(4)
O3_G1 .081(4) .094(4) .082(4) .042(4) -.005(3) .002(3)
O4_G1 .053(3) .055(3) .051(3) .007(2) -.007(2) -.007(2)
O5_G1 .050(3) .082(3) .060(3) .004(3) -.011(3) .006(3)
O6a_G1 .048(3) .070(4) .069(4) .001(3) -.015(3) -.022(3)
C1_G2 .059(5) .061(4) .050(4) .014(4) -.006(4) -.015(3)
C2_G2 .070(5) .060(4) .050(4) .017(4) -.012(4) -.017(3)
C3_G2 .058(4) .061(4) .042(3) .018(4) -.003(3) -.001(3)
C4_G2 .066(5) .060(5) .045(4) .018(4) -.008(4) .000(3)
C5_G2 .068(5) .061(4) .052(4) .028(4) -.017(4) -.015(3)
C6_G2 .098(6) .089(6) .050(4) .049(5) -.011(5) -.011(4)
C6M_G2 .118(8) .113(8) .079(6) .029(7) -.000(6) -.041(6)
C2M_G2 .093(7) .079(6) .113(7) .027(5) .029(6) -.015(5)
O2_G2 .062(3) .052(3) .078(3) .016(3) -.003(3) -.012(2)
O3_G2 .087(4) .080(3) .053(3) .031(3) .010(3) -.003(3)
O4_G2 .097(4) .055(3) .044(3) .022(3) -.011(3) .004(2)
O5_G2 .055(3) .066(3) .052(3) .018(3) -.012(2) -.010(2)
O6_G2 .075(4) .112(5) .067(3) .045(4) -.008(3) -.016(3)
C1_G3 .107(7) .061(5) .044(4) .034(5) .009(4) .016(4)
C2_G3 .111(8) .070(5) .061(5) .038(6) .005(5) .025(4)
C3_G3 .104(8) .067(5) .076(6) .021(6) -.002(6) .027(5)
C4_G3 .113(8) .063(5) .065(5) .018(6) -.015(5) .018(4)
C5_G3 .102(7) .061(4) .050(4) .024(5) -.006(4) .009(4)
C6_G3 .112(7) .055(4) .059(4) .023(5) .010(5) .006(4)
C6M_G3 .138(9) .059(5) .080(6) .031(6) .051(6) .008(4)
C2M_G3 .083(6) .108(7) .059(5) .012(6) .009(5) .025(5)
O2_G3 .117(5) .091(4) .069(4) .048(4) .025(4) .034(3)
O3_G3 .105(5) .091(4) .100(4) .017(4) -.009(4) .031(4)
O4_G3 .131(5) .053(3) .074(4) .004(3) -.012(4) .020(3)
O5_G3 .105(4) .069(3) .047(3) .041(3) -.004(3) .006(2)
O6_G3 .128(5) .055(3) .065(3) .035(3) .018(3) .015(3)
C2_G4A .12(4) .030(13) .26(7) -.006(15) .03(4) -.04(2)
C6_G4A .25(5) .052(12) .052(13) .02(2) .05(2) .004(11)
C2M_G4A .061(16) .12(2) .26(4) -.057(17) .00(2) .10(2)
O3_G4A .065(14) .083(11) .113(13) -.040(12) .029(12) -.005(9)
O4_G4A .052(10) .045(7) .101(11) .033(10) -.015(11) -.019(6)
O5_G4A .12(2) .064(10) .133(19) .039(13) -.094(17) -.008(11)
O6_G4A .049(10) .095(13) .167(15) .032(11) -.042(11) -.048(11)
C2_G5A .087(18) .028(10) .067(11) -.001(14) .024(15) -.014(8)
C3_G5A .049(18) .042(11) .067(12) -.021(15) .006(16) -.004(9)
C4_G5A .056(16) .060(15) .060(11) .010(17) .008(15) -.006(10)
C5_G5A .097(19) .037(11) .123(18) .022(12) .060(17) .035(11)
C6_G5A .108(18) .090(14) .146(19) .059(14) .089(16) .075(14)
O2_G5A .11(3) .069(13) .070(10) -.054(15) .029(12) -.020(8)
O3_G5A .041(11) .063(8) .069(9) -.023(12) -.008(12) -.009(7)
O4_G5A .034(10) .045(7) .047(6) .010(9) -.010(9) -.017(5)
O5_G5A .084(12) .050(8) .139(13) .037(9) .065(11) .029(9)
C1_G4B .019(10) .058(13) .15(3) -.010(10) -.021(12) .056(15)
C2_G4B .08(2) .12(3) .055(12) -.026(17) -.021(14) .051(15)
C3_G4B .15(3) .020(8) .045(11) -.032(13) -.026(14) .022(8)
C4_G4B .041(11) .027(8) .104(17) .001(8) .010(12) .008(8)
C5_G4B .062(15) .054(12) .090(18) -.013(11) .003(14) .013(11)
C6M_G4B .082(15) .117(18) .139(19) -.059(15) -.021(14) .027(16)
C2M_G4B .10(2) .22(4) .108(17) -.10(3) -.02(2) .07(2)
O2_G4B .062(11) .068(12) .142(18) -.004(10) .006(11) .053(11)
O3_G4B .049(13) .098(12) .109(13) -.022(13) .039(11) .002(9)
O4_G4B .041(9) .039(7) .095(10) .029(9) .006(10) .008(6)
O5_G4B .059(12) .049(7) .093(12) .006(8) -.050(10) .029(7)
O6_G4B .045(9) .086(12) .179(19) .013(9) .000(11) -.014(11)
C1_G5B .039(11) .034(9) .16(2) .001(8) -.034(14) -.021(12)
C2_G5B .026(12) .038(11) .19(4) .000(11) -.02(2) -.05(2)
C3_G5B .036(15) .044(15) .081(18) -.007(13) -.004(15) -.025(12)
C4_G5B .026(12) .046(13) .10(2) .015(11) -.020(14) -.032(12)
C5_G5B .028(10) .074(18) .092(16) .012(11) -.016(11) -.021(14)
C6_G5B .060(11) .106(14) .075(11) .010(11) .014(10) -.003(11)
C6M_G5B .067(10) .048(8) .053(8) .010(7) .011(8) .010(7)
O2_G5B .11(2) .070(12) .18(3) .007(12) .070(16) .029(13)
O3_G5B .022(9) .068(9) .090(11) -.003(9) -.021(10) -.022(8)
O4_G5B .010(8) .085(13) .083(10) .015(10) -.017(9) -.034(8)
O5_G5B .060(10) .060(9) .103(11) .004(8) -.021(9) -.018(8)
C1_G6 .100(8) .090(6) .060(5) .026(6) -.013(5) -.039(5)
C2_G6 .070(6) .104(7) .045(4) .023(5) -.008(4) -.027(4)
C3_G6 .063(5) .083(5) .045(4) .024(4) -.009(4) -.012(4)
C4_G6 .065(5) .097(6) .051(4) .025(5) -.015(4) -.023(4)
C5_G6 .082(7) .111(7) .062(5) .049(6) -.022(5) -.043(5)
C6_G6 .077(7) .139(9) .071(6) .043(6) -.016(5) -.052(6)
C6M_G6 .064(7) .261(18) .105(8) -.015(9) -.012(6) -.070(10)
C2M_G6 .133(9) .126(9) .080(6) -.041(8) -.042(7) .029(6)
O2_G6 .063(4) .102(4) .064(3) .016(3) -.013(3) -.028(3)
O3_G6 .061(3) .096(4) .059(3) .016(3) -.013(3) .005(3)
O4_G6 .056(3) .094(4) .042(2) .016(3) -.002(2) -.007(3)
O5_G6 .086(5) .112(5) .070(3) .041(4) -.023(3) -.048(3)
O6_G6 .052(4) .208(9) .083(4) .019(4) -.010(3) -.074(5)
C1_G7 .070(6) .124(7) .041(4) .022(6) -.007(4) -.001(5)
C2_G7 .061(5) .110(7) .049(4) .009(5) -.013(4) .012(4)
C3_G7 .049(4) .098(6) .055(4) .013(4) -.025(4) .013(4)
C4_G7 .053(4) .095(6) .046(4) .015(4) -.005(4) .005(4)
C5_G7 .056(5) .110(7) .048(4) .013(5) -.006(4) .005(4)
C6_G7 .059(5) .112(7) .082(6) .021(5) -.024(5) .005(6)
C6M_G7 .107(9) .096(9) .132(10) .004(7) .015(8) -.012(8)
C2M_G7 .115(8) .123(8) .058(5) .000(7) -.028(5) .024(5)
O2_G7 .071(4) .106(4) .057(3) .013(3) -.026(3) .005(3)
O3_G7 .082(4) .101(4) .069(3) .023(4) -.029(3) .002(3)
O4_G7 .053(3) .100(4) .050(3) .003(3) -.011(2) .005(3)
O5_G7 .046(3) .130(5) .059(3) .005(3) -.006(3) -.001(3)
O6a_G7 .062(8) .097(10) .078(9) .017(8) -.011(7) -.018(8)
O6b_G7 .063(7) .105(9) .062(6) .021(6) -.024(5) -.013(6)
O01W .085(13) .063(11) .097(13) .003(9) .026(10) .033(9)
O02W .065(10) .107(12) .111(13) .022(9) -.006(9) -.002(9)
O03W .074(13) .061(11) .061(11) -.013(9) -.012(9) -.018(8)

loop_
_atom_type_symbol
_atom_type_oxidation_number
_atom_type_number_in_cell
_atom_type_scat_dispersion_real
_atom_type_scat_dispersion_imag
_atom_type_scat_source
c 0 224 .002 .002 'Int. Tables Vol IV Tables 2.2B and 2.3.1'
h 0 408 0 0 'Int. Tables Vol IV Tables 2.2B and 2.3.1'
o 0 148 .008 .006 'Int. Tables Vol IV Tables 2.2B and 2.3.1'

loop_
_geom_angle_atom_site_label_1
_geom_angle_atom_site_label_2
_geom_angle_atom_site_label_3
_geom_angle
C2_G1 C1_G1 O5_G1 110.0(6)
C2_G1 C1_G1 O4_G7 107.5(7)
O5_G1 C1_G1 O4_G7 111.5(7)
C1_G1 C2_G1 C3_G1 109.4(7)
C1_G1 C2_G1 O2_G1 107.2(7)
C3_G1 C2_G1 O2_G1 112.2(7)
C2_G1 C3_G1 C4_G1 108.3(7)
C2_G1 C3_G1 O3_G1 109.8(7)
C4_G1 C3_G1 O3_G1 110.0(6)
C3_G1 C4_G1 C5_G1 111.2(6)
C3_G1 C4_G1 O4_G1 106.3(6)
C5_G1 C4_G1 O4_G1 109.8(6)
C4_G1 C5_G1 C6_G1 114.1(6)
C4_G1 C5_G1 O5_G1 109.4(6)
C6_G1 C5_G1 O5_G1 106.8(6)
C5_G1 C6_G1 O6a_G1 110.0(6)
C5_G1 C6_G1 O6b_G1 110(2)
O6a_G1 C6_G1 O6b_G1 127(2)
C2_G1 O2_G1 C2M_G1 114.4(8)
C4_G1 O4_G1 C1_G2 117.4(5)
C1_G1 O5_G1 C5_G1 112.9(6)
C6_G1 O6a_G1 C6Ma_G1 109.6(7)
C6_G1 O6b_G1 C6Mb_G1 115(6)
C6_G1 O6b_G1 H6b_G1 46(3)
C6Mb_G1 O6b_G1 H6b_G1 107(7)
O4_G1 C1_G2 C2_G2 108.1(6)
O4_G1 C1_G2 O5_G2 110.0(5)
C2_G2 C1_G2 O5_G2 110.7(6)
C1_G2 C2_G2 C3_G2 111.6(6)
C1_G2 C2_G2 O2_G2 106.8(6)
C3_G2 C2_G2 O2_G2 112.1(6)
C2_G2 C3_G2 C4_G2 112.0(6)
C2_G2 C3_G2 O3_G2 109.3(6)
C4_G2 C3_G2 O3_G2 110.8(5)
C3_G2 C4_G2 C5_G2 110.2(6)
C3_G2 C4_G2 O4_G2 105.2(6)
C5_G2 C4_G2 O4_G2 110.9(6)
C4_G2 C5_G2 C6_G2 112.3(6)
C4_G2 C5_G2 O5_G2 109.2(6)
C6_G2 C5_G2 O5_G2 105.6(6)
C5_G2 C6_G2 O6_G2 111.6(6)
C2_G2 O2_G2 C2M_G2 115.3(6)
C4_G2 O4_G2 C1_G3 118.9(6)
C1_G2 O5_G2 C5_G2 113.2(5)
C6_G2 O6_G2 C6M_G2 112.1(7)
O4_G2 C1_G3 C2_G3 108.1(7)
O4_G2 C1_G3 O5_G3 111.8(6)
C2_G3 C1_G3 O5_G3 108.1(7)
C1_G3 C2_G3 C3_G3 110.7(8)
C1_G3 C2_G3 O2_G3 107.1(7)
C3_G3 C2_G3 O2_G3 110.7(8)
C2_G3 C3_G3 C4_G3 108.7(9)
C2_G3 C3_G3 O3_G3 108.9(8)
C4_G3 C3_G3 O3_G3 110.7(8)
C3_G3 C4_G3 C5_G3 110.6(7)
C3_G3 C4_G3 O4_G3 107.4(8)
C5_G3 C4_G3 O4_G3 109.6(7)
C4_G3 C5_G3 C6_G3 115.1(7)
C4_G3 C5_G3 O5_G3 108.6(7)
C6_G3 C5_G3 O5_G3 107.6(7)
C5_G3 C6_G3 O6_G3 107.2(7)
O6_G3 C6M_G3 H6Mb2_G3 124.3(9)
C2_G3 O2_G3 C2M_G3 113.8(7)
C4_G3 O4_G3 C1_G4A 119.9(10)
C4_G3 O4_G3 C1_G4B 115.2(14)
C1_G4A O4_G3 C1_G4B 25.0(16)
C1_G3 O5_G3 C5_G3 114.1(6)
C6_G3 O6_G3 C6M_G3 109.7(7)
O4_G3 C1_G4A C2_G4A 119(2)
O4_G3 C1_G4A O5_G4A 98.5(19)
O4_G3 C1_G4A C1_G4B 77(3)
O4_G3 C1_G4A C2_G4B 128(3)
C2_G4A C1_G4A O5_G4A 103(3)
C2_G4A C1_G4A C1_G4B 146(5)
C2_G4A C1_G4A C2_G4B 10(2)
O5_G4A C1_G4A C1_G4B 43(4)
O5_G4A C1_G4A C2_G4B 96(3)
C1_G4B C1_G4A C2_G4B 139(4)
C1_G4A C2_G4A C3_G4A 107(5)
C1_G4A C2_G4A O2_G4A 99(3)
C1_G4A C2_G4A C2_G4B 22(5)
C1_G4A C2_G4A C3_G4B 107(4)
C1_G4A C2_G4A O2_G4B 82(4)
C3_G4A C2_G4A O2_G4A 110(4)
C3_G4A C2_G4A C2_G4B 110(*)
C3_G4A C2_G4A C3_G4B 14(3)
C3_G4A C2_G4A O2_G4B 126(4)
O2_G4A C2_G4A C2_G4B 117(9)
O2_G4A C2_G4A C3_G4B 123(4)
O2_G4A C2_G4A O2_G4B 19.6(17)
C2_G4B C2_G4A C3_G4B 104(*)
C2_G4B C2_G4A O2_G4B 98(9)
C3_G4B C2_G4A O2_G4B 139(4)
C2_G4A C3_G4A C4_G4A 110(5)
C2_G4A C3_G4A O3_G4A 95(4)
C2_G4A C3_G4A C2_G4B 17(3)
C2_G4A C3_G4A C3_G4B 99(11)
C2_G4A C3_G4A O3_G4B 99(4)
C2_G4A C3_G4A H3_G4B 134(6)
C4_G4A C3_G4A O3_G4A 99(3)
C4_G4A C3_G4A C2_G4B 100(4)
C4_G4A C3_G4A C3_G4B 21(*)
C4_G4A C3_G4A O3_G4B 79(3)
C4_G4A C3_G4A H3_G4B 99(5)
O3_G4A C3_G4A C2_G4B 110(4)
O3_G4A C3_G4A C3_G4B 83(13)
O3_G4A C3_G4A O3_G4B 19.7(18)
O3_G4A C3_G4A H3_G4B 115(6)
C2_G4B C3_G4A C3_G4B 93(11)
C2_G4B C3_G4A O3_G4B 111(4)
C2_G4B C3_G4A H3_G4B 127(6)
C3_G4B C3_G4A O3_G4B 63(12)
C3_G4B C3_G4A H3_G4B 118(13)
O3_G4B C3_G4A H3_G4B 121(6)
C3_G4A C4_G4A C5_G4A 97(3)
C3_G4A C4_G4A O4_G4A 108(3)
C3_G4A C4_G4A C3_G4B 6(3)
C3_G4A C4_G4A C4_G4B 127(4)
C3_G4A C4_G4A O4_G4B 126(3)
C5_G4A C4_G4A O4_G4A 111(2)
C5_G4A C4_G4A C3_G4B 101(3)
C5_G4A C4_G4A C4_G4B 31(3)
C5_G4A C4_G4A O4_G4B 91(2)
O4_G4A C4_G4A C3_G4B 110(2)
O4_G4A C4_G4A C4_G4B 95(3)
O4_G4A C4_G4A O4_G4B 24.1(10)
C3_G4B C4_G4A C4_G4B 131(4)
C3_G4B C4_G4A O4_G4B 130(2)
C4_G4B C4_G4A O4_G4B 72(3)
C4_G4A C5_G4A C6_G4A 123(2)
C4_G4A C5_G4A O5_G4A 113(3)
C4_G4A C5_G4A H5_G4A 158(3)
C4_G4A C5_G4A C4_G4B 18.2(19)
C4_G4A C5_G4A C5_G4B 143(4)
C4_G4A C5_G4A O5_G4B 128(2)
C6_G4A C5_G4A O5_G4A 94(3)
C6_G4A C5_G4A H5_G4A 71(2)
C6_G4A C5_G4A C4_G4B 105(3)
C6_G4A C5_G4A C5_G4B 23(3)
C6_G4A C5_G4A O5_G4B 81(2)
O5_G4A C5_G4A H5_G4A 80(3)
O5_G4A C5_G4A C4_G4B 121(3)
O5_G4A C5_G4A C5_G4B 90(4)
O5_G4A C5_G4A O5_G4B 15.5(18)
H5_G4A C5_G4A C4_G4B 159(4)
H5_G4A C5_G4A C5_G4B 48(3)
H5_G4A C5_G4A O5_G4B 68(2)
C4_G4B C5_G4A C5_G4B 125(5)
C4_G4B C5_G4A O5_G4B 133(3)
C5_G4B C5_G4A O5_G4B 75(4)
C5_G4A C6_G4A O6_G4A 113(2)
C5_G4A C6_G4A C5_G4B 11.9(18)
C5_G4A C6_G4A C6_G4B 117(8)
C5_G4A C6_G4A O6_G4B 130(2)
O6_G4A C6_G4A C5_G4B 101(2)
O6_G4A C6_G4A C6_G4B 75(7)
O6_G4A C6_G4A O6_G4B 26.9(14)
C5_G4B C6_G4A C6_G4B 117(8)
C5_G4B C6_G4A O6_G4B 119(3)
C6_G4B C6_G4A O6_G4B 85(8)
O2_G4A C2M_G4A H2Mb_G4A 123(3)
O2_G4A C2M_G4A C2M_G4B 54(4)
O2_G4A C2M_G4A H2Mc_G4B 77(2)
H2Mb_G4A C2M_G4A C2M_G4B 70(4)
H2Mb_G4A C2M_G4A H2Mc_G4B 62(3)
C2M_G4B C2M_G4A H2Mc_G4B 52(3)
O6_G4A C6Ma_G4A C6M_G4B 52.9(16)
O6_G4A C6Ma_G4A O6_G4B 32.6(13)
C6M_G4B C6Ma_G4A O6_G4B 62.0(18)
C2_G4A O2_G4A C2M_G4A 113(3)
C2_G4A O2_G4A C2M_G4B 93(3)
C2_G4A O2_G4A O2_G4B 37(3)
C2M_G4A O2_G4A C2M_G4B 33(2)
C2M_G4A O2_G4A O2_G4B 124(3)
C2M_G4B O2_G4A O2_G4B 93(3)
C3_G4A O3_G4A C3_G4B 12(2)
C3_G4A O3_G4A O3_G4B 45(4)
C3_G4B O3_G4A O3_G4B 34(3)
C4_G4A O4_G4A C1_G5A 110(2)
C4_G4A O4_G4A C4_G4B 22.2(14)
C4_G4A O4_G4A O4_G4B 75(3)
C4_G4A O4_G4A C1_G5B 112(2)
C1_G5A O4_G4A C4_G4B 102.9(17)
C1_G5A O4_G4A O4_G4B 73(3)
C1_G5A O4_G4A C1_G5B 31.0(16)
C4_G4B O4_G4A O4_G4B 53(3)
C4_G4B O4_G4A C1_G5B 116.7(17)
O4_G4B O4_G4A C1_G5B 103(3)
C1_G4A O5_G4A C5_G4A 114(3)
C1_G4A O5_G4A C1_G4B 21.3(17)
C1_G4A O5_G4A C5_G4B 135(3)
C1_G4A O5_G4A O5_G4B 106(5)
C5_G4A O5_G4A C1_G4B 127(3)
C5_G4A O5_G4A C5_G4B 27(2)
C5_G4A O5_G4A O5_G4B 127(6)
C1_G4B O5_G4A C5_G4B 139(3)
C1_G4B O5_G4A O5_G4B 85(5)
C5_G4B O5_G4A O5_G4B 101(5)
C6_G4A O6_G4A C6Ma_G4A 108(2)
C6_G4A O6_G4A C6_G4B 20(2)
C6_G4A O6_G4A C6M_G4B 166(3)
C6_G4A O6_G4A O6_G4B 103(3)
C6Ma_G4A O6_G4A C6_G4B 93(2)
C6Ma_G4A O6_G4A C6M_G4B 62.5(18)
C6Ma_G4A O6_G4A O6_G4B 63(2)
C6_G4B O6_G4A C6M_G4B 146(3)
C6_G4B O6_G4A O6_G4B 109(3)
C6M_G4B O6_G4A O6_G4B 82(2)
C5_G4A H5_G4A C5_G4B 46(3)
C2M_G4A H2Mb_G4A C2M_G4B 65(4)
O4_G4A C1_G5A C2_G5A 88.6(18)
O4_G4A C1_G5A O5_G5A 134(2)
O4_G4A C1_G5A O4_G4B 25.4(11)
O4_G4A C1_G5A C1_G5B 78(3)
O4_G4A C1_G5A O5_G5B 165(3)
C2_G5A C1_G5A O5_G5A 109(2)
C2_G5A C1_G5A O4_G4B 110(2)
C2_G5A C1_G5A C1_G5B 46(3)
C2_G5A C1_G5A O5_G5B 87(2)
O5_G5A C1_G5A O4_G4B 112(2)
O5_G5A C1_G5A C1_G5B 144(4)
O5_G5A C1_G5A O5_G5B 36.5(16)
O4_G4B C1_G5A C1_G5B 103(3)
O4_G4B C1_G5A O5_G5B 149(3)
C1_G5B C1_G5A O5_G5B 108(4)
C1_G5A C2_G5A C3_G5A 109(2)
C1_G5A C2_G5A O2_G5A 111(2)
C1_G5A C2_G5A C1_G5B 27.8(17)
C1_G5A C2_G5A C2_G5B 127(4)
C1_G5A C2_G5A C3_G5B 130(3)
C3_G5A C2_G5A O2_G5A 108(2)
C3_G5A C2_G5A C1_G5B 134(3)
C3_G5A C2_G5A C2_G5B 109(3)
C3_G5A C2_G5A C3_G5B 23.2(17)
O2_G5A C2_G5A C1_G5B 87(2)
O2_G5A C2_G5A C2_G5B 21(4)
O2_G5A C2_G5A C3_G5B 89(2)
C1_G5B C2_G5A C2_G5B 101(4)
C1_G5B C2_G5A C3_G5B 149(3)
C2_G5B C2_G5A C3_G5B 87(4)
C2_G5A C3_G5A C4_G5A 110(3)
C2_G5A C3_G5A O3_G5A 109(2)
C2_G5A C3_G5A C3_G5B 59(4)
C2_G5A C3_G5A C4_G5B 99(3)
C4_G5A C3_G5A O3_G5A 112(3)
C4_G5A C3_G5A C3_G5B 151(5)
C4_G5A C3_G5A C4_G5B 22.0(19)
O3_G5A C3_G5A C3_G5B 57(4)
O3_G5A C3_G5A C4_G5B 99(3)
C3_G5B C3_G5A C4_G5B 129(5)
C3_G5A C4_G5A C5_G5A 111(2)
C3_G5A C4_G5A O4_G5A 104(2)
C3_G5A C4_G5A C4_G5B 37(3)
C3_G5A C4_G5A C5_G5B 91(2)
C3_G5A C4_G5A O4_G5B 85(2)
C5_G5A C4_G5A O4_G5A 110(2)
C5_G5A C4_G5A C4_G5B 123(4)
C5_G5A C4_G5A C5_G5B 32.7(15)
C5_G5A C4_G5A O4_G5B 132(3)
O4_G5A C4_G5A C4_G5B 122(4)
O4_G5A C4_G5A C5_G5B 142(2)
O4_G5A C4_G5A O4_G5B 24.4(11)
C4_G5B C4_G5A C5_G5B 91(4)
C4_G5B C4_G5A O4_G5B 97(4)
C5_G5B C4_G5A O4_G5B 160(3)
C4_G5A C5_G5A C6_G5A 110(2)
C4_G5A C5_G5A O5_G5A 112(2)
C4_G5A C5_G5A C5_G5B 70(3)
C4_G5A C5_G5A C6_G5B 95(2)
C4_G5A C5_G5A H5_G5B 104(3)
C6_G5A C5_G5A O5_G5A 104.7(18)
C6_G5A C5_G5A C5_G5B 122(3)
C6_G5A C5_G5A C6_G5B 45.6(14)
C6_G5A C5_G5A H5_G5B 135(4)
O5_G5A C5_G5A C5_G5B 42(2)
O5_G5A C5_G5A C6_G5B 71.3(14)
O5_G5A C5_G5A H5_G5B 86(3)
C5_G5B C5_G5A C6_G5B 77(3)
C5_G5B C5_G5A H5_G5B 95(4)
C6_G5B C5_G5A H5_G5B 155(3)
C5_G5A C6_G5A C6_G5B 65.1(18)
C5_G5A C6_G5A H6a_G5B 96(3)
C6_G5B C6_G5A H6a_G5B 69(3)
C2M_G5B C2M_G5A O2_G5B 59(3)
C2M_G5B C2M_G5A H2Ma_G5B 162(5)
O2_G5B C2M_G5A H2Ma_G5B 137(3)
C2_G5A O2_G5A C2_G5B 20(3)
C2_G5A O2_G5A C2M_G5B 113(2)
C2_G5A O2_G5A O2_G5B 157(5)
C2_G5B O2_G5A C2M_G5B 93(3)
C2_G5B O2_G5A O2_G5B 139(6)
C2M_G5B O2_G5A O2_G5B 49(4)
C3_G5A O3_G5A C3_G5B 26(2)
C3_G5A O3_G5A O3_G5B 134(4)
C3_G5B O3_G5A O3_G5B 108(4)
C4_G5A O4_G5A O4_G5B 58(4)
C4_G5A O4_G5A C1_G6 111.9(18)
O4_G5B O4_G5A C1_G6 93(4)
C1_G5A O5_G5A C5_G5A 111.4(19)
C1_G5A O5_G5A C5_G5B 94(2)
C1_G5A O5_G5A O5_G5B 40.7(18)
C5_G5A O5_G5A C5_G5B 30.9(17)
C5_G5A O5_G5A O5_G5B 123(2)
C5_G5B O5_G5A O5_G5B 93(2)
O4_G3 C1_G4B C1_G4A 79(3)
O4_G3 C1_G4B O5_G4A 120(3)
O4_G3 C1_G4B C2_G4B 96.9(19)
O4_G3 C1_G4B O5_G4B 122(2)
C1_G4A C1_G4B O5_G4A 115(4)
C1_G4A C1_G4B C2_G4B 26(3)
C1_G4A C1_G4B O5_G4B 140(4)
O5_G4A C1_G4B C2_G4B 90(3)
O5_G4A C1_G4B O5_G4B 26(2)
C2_G4B C1_G4B O5_G4B 114(3)
C1_G4A C2_G4B C2_G4A 148(7)
C1_G4A C2_G4B C3_G4A 119(4)
C1_G4A C2_G4B C1_G4B 15.0(19)
C1_G4A C2_G4B C3_G4B 121(3)
C1_G4A C2_G4B O2_G4B 96(3)
C2_G4A C2_G4B C3_G4A 53(8)
C2_G4A C2_G4B C1_G4B 159(6)
C2_G4A C2_G4B C3_G4B 59(9)
C2_G4A C2_G4B O2_G4B 60(8)
C3_G4A C2_G4B C1_G4B 115(3)
C3_G4A C2_G4B C3_G4B 12(2)
C3_G4A C2_G4B O2_G4B 100(3)
C1_G4B C2_G4B C3_G4B 114(3)
C1_G4B C2_G4B O2_G4B 111(3)
C3_G4B C2_G4B O2_G4B 110(3)
C2_G4A C3_G4B C3_G4A 68(10)
C2_G4A C3_G4B C4_G4A 126(3)
C2_G4A C3_G4B O3_G4A 92(3)
C2_G4A C3_G4B C2_G4B 17(3)
C2_G4A C3_G4B C4_G4B 118(3)
C2_G4A C3_G4B O3_G4B 100(3)
C3_G4A C3_G4B C4_G4A 154(12)
C3_G4A C3_G4B O3_G4A 85(13)
C3_G4A C3_G4B C2_G4B 75(11)
C3_G4A C3_G4B C4_G4B 141(13)
C3_G4A C3_G4B O3_G4B 102(14)
C4_G4A C3_G4B O3_G4A 114(3)
C4_G4A C3_G4B C2_G4B 112(3)
C4_G4A C3_G4B C4_G4B 16.5(17)
C4_G4A C3_G4B O3_G4B 98(3)
O3_G4A C3_G4B C2_G4B 108(2)
O3_G4A C3_G4B C4_G4B 131(2)
O3_G4A C3_G4B O3_G4B 16.8(17)
C2_G4B C3_G4B C4_G4B 102(3)
C2_G4B C3_G4B O3_G4B 114(3)
C4_G4B C3_G4B O3_G4B 114(2)
C4_G4A C4_G4B C5_G4A 131(4)
C4_G4A C4_G4B O4_G4A 63(3)
C4_G4A C4_G4B C3_G4B 32(3)
C4_G4A C4_G4B C5_G4B 151(4)
C4_G4A C4_G4B O4_G4B 83(3)
C5_G4A C4_G4B O4_G4A 132(2)
C5_G4A C4_G4B C3_G4B 99(3)
C5_G4A C4_G4B C5_G4B 20(2)
C5_G4A C4_G4B O4_G4B 122(2)
O4_G4A C4_G4B C3_G4B 82.3(17)
O4_G4A C4_G4B C5_G4B 128.0(18)
O4_G4A C4_G4B O4_G4B 20.7(10)
C3_G4B C4_G4B C5_G4B 119(2)
C3_G4B C4_G4B O4_G4B 102(2)
C5_G4B C4_G4B O4_G4B 112(2)
C5_G4A C5_G4B C6_G4A 145(5)
C5_G4A C5_G4B O5_G4A 63(4)
C5_G4A C5_G4B H5_G4A 86(4)
C5_G4A C5_G4B C4_G4B 35(3)
C5_G4A C5_G4B C6_G4B 142(5)
C5_G4A C5_G4B O5_G4B 83(4)
C6_G4A C5_G4B O5_G4A 117(3)
C6_G4A C5_G4B H5_G4A 129(4)
C6_G4A C5_G4B C4_G4B 113(3)
C6_G4A C5_G4B C6_G4B 16(2)
C6_G4A C5_G4B O5_G4B 103(2)
O5_G4A C5_G4B H5_G4A 76(3)
O5_G4A C5_G4B C4_G4B 87(2)
O5_G4A C5_G4B C6_G4B 133(3)
O5_G4A C5_G4B O5_G4B 19.9(16)
H5_G4A C5_G4B C4_G4B 117(3)
H5_G4A C5_G4B C6_G4B 128(4)
H5_G4A C5_G4B O5_G4B 73(3)
C4_G4B C5_G4B C6_G4B 108(2)
C4_G4B C5_G4B O5_G4B 106(2)
C6_G4B C5_G4B O5_G4B 120(2)
C6_G4A C6_G4B O6_G4A 85(7)
C6_G4A C6_G4B C5_G4B 46(7)
C6_G4A C6_G4B O6_G4B 79(8)
O6_G4A C6_G4B C5_G4B 90(3)
O6_G4A C6_G4B O6_G4B 25.6(13)
C5_G4B C6_G4B O6_G4B 103(2)
C6Ma_G4A C6M_G4B O6_G4A 64.6(19)
C6Ma_G4A C6M_G4B O6_G4B 54.8(18)
O6_G4A C6M_G4B O6_G4B 33.6(13)
C2M_G4A C2M_G4B O2_G4A 94(5)
C2M_G4A C2M_G4B H2Mb_G4A 44(3)
C2M_G4A C2M_G4B O2_G4B 119(5)
C2M_G4A C2M_G4B H2Mc_G4B 66(4)
O2_G4A C2M_G4B H2Mb_G4A 137(5)
O2_G4A C2M_G4B O2_G4B 26.4(15)
O2_G4A C2M_G4B H2Mc_G4B 103(4)
H2Mb_G4A C2M_G4B O2_G4B 160(4)
H2Mb_G4A C2M_G4B H2Mc_G4B 58(3)
O2_G4B C2M_G4B H2Mc_G4B 106(4)
C2_G4A O2_G4B O2_G4A 123(4)
C2_G4A O2_G4B C2_G4B 22(3)
C2_G4A O2_G4B C2M_G4B 107(3)
O2_G4A O2_G4B C2_G4B 143(4)
O2_G4A O2_G4B C2M_G4B 61(3)
C2_G4B O2_G4B C2M_G4B 120(3)
C3_G4A O3_G4B O3_G4A 115(5)
C3_G4A O3_G4B C3_G4B 14(3)
O3_G4A O3_G4B C3_G4B 129(4)
C4_G4A O4_G4B O4_G4A 81(3)
C4_G4A O4_G4B C1_G5A 116(2)
C4_G4A O4_G4B C4_G4B 25.6(16)
C4_G4A O4_G4B C1_G5B 101.2(17)
O4_G4A O4_G4B C1_G5A 82(3)
O4_G4A O4_G4B C4_G4B 106(4)
O4_G4A O4_G4B C1_G5B 57(3)
C1_G5A O4_G4B C4_G4B 123(2)
C1_G5A O4_G4B C1_G5B 26.1(15)
C4_G4B O4_G4B C1_G5B 118.7(17)
C5_G4A O5_G4B O5_G4A 37(4)
C5_G4A O5_G4B C1_G4B 96(2)
C5_G4A O5_G4B C5_G4B 22.2(16)
O5_G4A O5_G4B C1_G4B 69(5)
O5_G4A O5_G4B C5_G4B 59(5)
C1_G4B O5_G4B C5_G4B 114(2)
C6_G4A O6_G4B C6Ma_G4A 97(2)
C6_G4A O6_G4B O6_G4A 50(2)
C6_G4A O6_G4B C6_G4B 15.5(15)
C6_G4A O6_G4B C6M_G4B 113.0(19)
C6Ma_G4A O6_G4B O6_G4A 84(3)
C6Ma_G4A O6_G4B C6_G4B 81(2)
C6Ma_G4A O6_G4B C6M_G4B 63.2(19)
O6_G4A O6_G4B C6_G4B 45(2)
O6_G4A O6_G4B C6M_G4B 64(2)
C6_G4B O6_G4B C6M_G4B 103(2)
C2M_G4A H2Mc_G4B C2M_G4B 63(4)
O4_G4A C1_G5B C1_G5A 71(3)
O4_G4A C1_G5B C2_G5A 104.1(18)
O4_G4A C1_G5B O4_G4B 20.5(10)
O4_G4A C1_G5B C2_G5B 102(2)
O4_G4A C1_G5B O5_G5B 110.4(17)
C1_G5A C1_G5B C2_G5A 106(4)
C1_G5A C1_G5B O4_G4B 51(2)
C1_G5A C1_G5B C2_G5B 135(3)
C1_G5A C1_G5B O5_G5B 41(2)
C2_G5A C1_G5B O4_G4B 112.6(19)
C2_G5A C1_G5B C2_G5B 30(2)
C2_G5A C1_G5B O5_G5B 88(2)
O4_G4B C1_G5B C2_G5B 119.3(17)
O4_G4B C1_G5B O5_G5B 91.6(15)
C2_G5B C1_G5B O5_G5B 116(3)
C2_G5A C2_G5B O2_G5A 139(6)
C2_G5A C2_G5B C1_G5B 49(3)
C2_G5A C2_G5B C3_G5B 62(3)
C2_G5A C2_G5B O2_G5B 156(6)
O2_G5A C2_G5B C1_G5B 101(5)
O2_G5A C2_G5B C3_G5B 115(3)
O2_G5A C2_G5B O2_G5B 17(3)
C1_G5B C2_G5B C3_G5B 106(2)
C1_G5B C2_G5B O2_G5B 111(4)
C3_G5B C2_G5B O2_G5B 122(2)
C2_G5A C3_G5B C3_G5A 98(5)
C2_G5A C3_G5B O3_G5A 145(3)
C2_G5A C3_G5B C2_G5B 31.0(19)
C2_G5A C3_G5B C4_G5B 89(2)
C2_G5A C3_G5B O3_G5B 133(3)
C3_G5A C3_G5B O3_G5A 97(5)
C3_G5A C3_G5B C2_G5B 128(5)
C3_G5A C3_G5B C4_G5B 33(4)
C3_G5A C3_G5B O3_G5B 119(5)
O3_G5A C3_G5B C2_G5B 130(3)
O3_G5A C3_G5B C4_G5B 86(3)
O3_G5A C3_G5B O3_G5B 22.5(14)
C2_G5B C3_G5B C4_G5B 118(2)
C2_G5B C3_G5B O3_G5B 110(2)
C4_G5B C3_G5B O3_G5B 106(3)
C3_G5A C4_G5B C4_G5A 121(5)
C3_G5A C4_G5B C3_G5B 18(2)
C3_G5A C4_G5B C5_G5B 103(3)
C3_G5A C4_G5B O4_G5B 95(3)
C4_G5A C4_G5B C3_G5B 139(4)
C4_G5A C4_G5B C5_G5B 63(3)
C4_G5A C4_G5B O4_G5B 54(3)
C3_G5B C4_G5B C5_G5B 109(3)
C3_G5B C4_G5B O4_G5B 107(2)
C5_G5B C4_G5B O4_G5B 115(2)
C4_G5A C5_G5B C5_G5A 77(3)
C4_G5A C5_G5B O5_G5A 175(3)
C4_G5A C5_G5B C4_G5B 25.8(16)
C4_G5A C5_G5B C6_G5B 96(2)
C4_G5A C5_G5B O5_G5B 138(2)
C5_G5A C5_G5B O5_G5A 107(3)
C5_G5A C5_G5B C4_G5B 102(3)
C5_G5A C5_G5B C6_G5B 73(3)
C5_G5A C5_G5B O5_G5B 144(3)
O5_G5A C5_G5B C4_G5B 151(2)
O5_G5A C5_G5B C6_G5B 83(2)
O5_G5A C5_G5B O5_G5B 38.8(16)
C4_G5B C5_G5B C6_G5B 109(2)
C4_G5B C5_G5B O5_G5B 111.9(17)
C6_G5B C5_G5B O5_G5B 104(2)
C5_G5A C6_G5B C6_G5A 69(2)
C5_G5A C6_G5B C5_G5B 30.2(15)
C5_G5A C6_G5B O6a_G5B 127(2)
C5_G5A C6_G5B O6b_G5B 135(2)
C6_G5A C6_G5B C5_G5B 100(2)
C6_G5A C6_G5B O6a_G5B 86.6(19)
C6_G5A C6_G5B O6b_G5B 134(2)
C5_G5B C6_G5B O6a_G5B 132.5(19)
C5_G5B C6_G5B O6b_G5B 112.3(17)
O6a_G5B C6_G5B O6b_G5B 47.1(12)
O6a_G5B C6M_G5B O6b_G5B 49.0(11)
O6a_G5B C6M_G5B O02W 132.0(15)
O6a_G5B C6M_G5B O03W 70.5(11)
O6b_G5B C6M_G5B O02W 175.4(15)
O6b_G5B C6M_G5B O03W 57.7(11)
O02W C6M_G5B O03W 126.8(13)
C2M_G5A C2M_G5B O2_G5A 111(3)
C2M_G5A C2M_G5B O2_G5B 91(4)
O2_G5A C2M_G5B O2_G5B 22.1(19)
C2M_G5A O2_G5B O2_G5A 137(5)
C2M_G5A O2_G5B C2_G5B 117(3)
C2M_G5A O2_G5B C2M_G5B 30.3(19)
O2_G5A O2_G5B C2_G5B 24(3)
O2_G5A O2_G5B C2M_G5B 109(5)
C2_G5B O2_G5B C2M_G5B 88(3)
O3_G5A O3_G5B C3_G5B 50(3)
C4_G5A O4_G5B O4_G5A 98(4)
C4_G5A O4_G5B C4_G5B 28.4(18)
C4_G5A O4_G5B C1_G6 115(2)
O4_G5A O4_G5B C4_G5B 126(4)
O4_G5A O4_G5B C1_G6 64(3)
C4_G5B O4_G5B C1_G6 125(2)
C1_G5A O5_G5B O5_G5A 103(3)
C1_G5A O5_G5B C1_G5B 32(2)
C1_G5A O5_G5B C5_G5B 101(2)
O5_G5A O5_G5B C1_G5B 134(2)
O5_G5A O5_G5B C5_G5B 48.5(17)
C1_G5B O5_G5B C5_G5B 115.5(16)
C6_G5B O6a_G5B C6M_G5B 93.8(15)
C6_G5B O6a_G5B O6b_G5B 60.6(14)
C6M_G5B O6a_G5B O6b_G5B 52.4(12)
C6_G5B O6b_G5B C6M_G5B 115.8(16)
C6_G5B O6b_G5B O6a_G5B 72.2(15)
C6_G5B O6b_G5B O03W 154.4(16)
C6M_G5B O6b_G5B O6a_G5B 78.7(15)
C6M_G5B O6b_G5B O03W 75.2(12)
O6a_G5B O6b_G5B O03W 88.6(15)
O4_G5A C1_G6 O4_G5B 22.3(10)
O4_G5A C1_G6 C2_G6 113.3(11)
O4_G5A C1_G6 O5_G6 97.8(9)
O4_G5B C1_G6 C2_G6 105.6(12)
O4_G5B C1_G6 O5_G6 119.9(9)
C2_G6 C1_G6 O5_G6 108.4(7)
C1_G6 C2_G6 C3_G6 110.3(7)
C1_G6 C2_G6 O2_G6 105.9(7)
C3_G6 C2_G6 O2_G6 109.9(7)
C2_G6 C3_G6 C4_G6 109.2(7)
C2_G6 C3_G6 O3_G6 108.6(6)
C4_G6 C3_G6 O3_G6 109.3(7)
C3_G6 C4_G6 C5_G6 112.0(7)
C3_G6 C4_G6 O4_G6 106.2(7)
C5_G6 C4_G6 O4_G6 111.0(7)
C4_G6 C5_G6 C6_G6 114.5(8)
C4_G6 C5_G6 O5_G6 108.5(7)
C6_G6 C5_G6 O5_G6 107.1(8)
C5_G6 C6_G6 O6_G6 107.6(7)
C2_G6 O2_G6 C2M_G6 113.7(7)
C4_G6 O4_G6 C1_G7 117.2(6)
C1_G6 O5_G6 C5_G6 113.4(7)
C6_G6 O6_G6 C6M_G6 109.3(8)
O4_G6 C1_G7 C2_G7 110.0(7)
O4_G6 C1_G7 O5_G7 110.6(7)
C2_G7 C1_G7 O5_G7 110.1(8)
C1_G7 C2_G7 C3_G7 111.4(7)
C1_G7 C2_G7 O2_G7 108.6(7)
C3_G7 C2_G7 O2_G7 109.5(7)
C2_G7 C3_G7 C4_G7 109.2(7)
C2_G7 C3_G7 O3_G7 109.7(7)
C4_G7 C3_G7 O3_G7 110.5(7)
C3_G7 C4_G7 C5_G7 108.6(7)
C3_G7 C4_G7 O4_G7 105.6(6)
C5_G7 C4_G7 O4_G7 110.4(6)
C4_G7 C5_G7 C6_G7 111.3(7)
C4_G7 C5_G7 O5_G7 107.9(6)
C6_G7 C5_G7 O5_G7 105.9(7)
C5_G7 C6_G7 O6a_G7 107.3(8)
C5_G7 C6_G7 O6b_G7 114.0(8)
O6a_G7 C6_G7 O6b_G7 58.6(8)
O6a_G7 C6M_G7 O6b_G7 71.0(11)
C2_G7 O2_G7 C2M_G7 112.5(7)
C1_G1 O4_G7 C4_G7 116.4(6)
C1_G7 O5_G7 C5_G7 112.8(6)
C6_G7 O6a_G7 C6M_G7 110.4(12)
C6_G7 O6a_G7 O6b_G7 55.4(8)
C6M_G7 O6a_G7 O6b_G7 59.5(10)
C6_G7 O6b_G7 C6M_G7 111.1(10)
C6_G7 O6b_G7 O6a_G7 66.0(8)
C6M_G7 O6b_G7 O6a_G7 49.5(10)
C6M_G5B O03W O6b_G5B 47.2(9)

loop_
_geom_bond_atom_site_label_1
_geom_bond_atom_site_label_2
_geom_bond_distance
C1_G1 C2_G1 1.535(12)
C1_G1 O5_G1 1.432(10)
C1_G1 O4_G7 1.398(11)
C2_G1 C3_G1 1.519(12)
C2_G1 O2_G1 1.433(11)
C3_G1 C4_G1 1.515(11)
C3_G1 O3_G1 1.433(10)
C4_G1 C5_G1 1.555(11)
C4_G1 O4_G1 1.433(9)
C5_G1 C6_G1 1.519(11)
C5_G1 O5_G1 1.418(9)
C6_G1 O6a_G1 1.393(10)
C6_G1 O6b_G1 1.43(5)
C6Ma_G1 O6a_G1 1.452(12)
C6Mb_G1 O6b_G1 1.63(17)
C2M_G1 O2_G1 1.431(15)
O4_G1 C1_G2 1.418(8)
O6b_G1 H6b_G1 .61(5)
C1_G2 C2_G2 1.520(11)
C1_G2 O5_G2 1.413(9)
C2_G2 C3_G2 1.506(10)
C2_G2 O2_G2 1.410(9)
C3_G2 C4_G2 1.515(11)
C3_G2 O3_G2 1.430(9)
C4_G2 C5_G2 1.514(11)
C4_G2 O4_G2 1.433(9)
C5_G2 C6_G2 1.533(12)
C5_G2 O5_G2 1.430(9)
C6_G2 O6_G2 1.439(10)
C6M_G2 O6_G2 1.413(12)
C2M_G2 O2_G2 1.434(12)
O4_G2 C1_G3 1.407(9)
C1_G3 C2_G3 1.520(15)
C1_G3 O5_G3 1.415(11)
C2_G3 C3_G3 1.506(13)
C2_G3 O2_G3 1.456(12)
C3_G3 C4_G3 1.496(14)
C3_G3 O3_G3 1.431(14)
C4_G3 C5_G3 1.552(15)
C4_G3 O4_G3 1.427(10)
C5_G3 C6_G3 1.527(13)
C5_G3 O5_G3 1.425(9)
C6_G3 O6_G3 1.416(9)
C6M_G3 O6_G3 1.438(12)
C6M_G3 H6Mb2_G3 .815(12)
C2M_G3 O2_G3 1.391(11)
O4_G3 C1_G4A 1.46(2)
O4_G3 C1_G4B 1.45(2)
C1_G4A C2_G4A 1.52(7)
C1_G4A O5_G4A 1.56(4)
C1_G4A C1_G4B .63(4)
C1_G4A C2_G4B 1.08(5)
C2_G4A C3_G4A 1.33(9)
C2_G4A O2_G4A 1.58(6)
C2_G4A C2_G4B .49(7)
C2_G4A C3_G4B 1.43(7)
C2_G4A O2_G4B 1.14(7)
C3_G4A C4_G4A 1.48(7)
C3_G4A O3_G4A 1.69(7)
C3_G4A C2_G4B 1.57(7)
C3_G4A C3_G4B .34(6)
C3_G4A O3_G4B 1.32(7)
C3_G4A H3_G4B .86(5)
C4_G4A C5_G4A 1.51(4)
C4_G4A O4_G4A 1.47(4)
C4_G4A C3_G4B 1.17(4)
C4_G4A C4_G4B .63(4)
C4_G4A O4_G4B 1.44(3)
C5_G4A C6_G4A 1.73(6)
C5_G4A O5_G4A 1.25(5)
C5_G4A H5_G4A .87(3)
C5_G4A C4_G4B 1.02(4)
C5_G4A C5_G4B .63(5)
C5_G4A O5_G4B 1.65(4)
C6_G4A O6_G4A 1.31(4)
C6_G4A C5_G4B 1.17(5)
C6_G4A C6_G4B .46(4)
C6_G4A O6_G4B 1.67(5)
C2M_G4A O2_G4A 1.53(4)
C2M_G4A H2Mb_G4A .63(4)
C2M_G4A C2M_G4B .82(5)
C2M_G4A H2Mc_G4B .84(4)
C6Ma_G4A O6_G4A 1.43(3)
C6Ma_G4A C6M_G4B 1.41(4)
C6Ma_G4A O6_G4B 1.29(4)
O2_G4A C2M_G4B 1.23(5)
O2_G4A O2_G4B .63(3)
O3_G4A C3_G4B 1.68(4)
O3_G4A O3_G4B .63(3)
O4_G4A C1_G5A 1.40(3)
O4_G4A C4_G4B 1.65(3)
O4_G4A O4_G4B .61(2)
O4_G4A C1_G5B 1.46(3)
O5_G4A C1_G4B 1.19(5)
O5_G4A C5_G4B 1.40(5)
O5_G4A O5_G4B .56(4)
O6_G4A C6_G4B 1.27(4)
O6_G4A C6M_G4B 1.27(3)
O6_G4A O6_G4B .78(3)
H5_G4A C5_G4B .65(2)
H2Mb_G4A C2M_G4B .85(4)
C1_G5A C2_G5A 1.57(4)
C1_G5A O5_G5A 1.43(3)
C1_G5A O4_G4B 1.35(3)
C1_G5A C1_G5B .77(4)
C1_G5A O5_G5B .96(3)
C2_G5A C3_G5A 1.56(4)
C2_G5A O2_G5A 1.51(4)
C2_G5A C1_G5B 1.18(4)
C2_G5A C2_G5B .78(5)
C2_G5A C3_G5B 1.35(4)
C3_G5A C4_G5A 1.56(4)
C3_G5A O3_G5A 1.39(4)
C3_G5A C3_G5B .62(4)
C3_G5A C4_G5B 1.10(4)
C4_G5A C5_G5A 1.45(4)
C4_G5A O4_G5A 1.37(4)
C4_G5A C4_G5B .68(4)
C4_G5A C5_G5B 1.40(4)
C4_G5A O4_G5B 1.17(4)
C5_G5A C6_G5A 1.57(4)
C5_G5A O5_G5A 1.49(3)
C5_G5A C5_G5B .80(4)
C5_G5A C6_G5B 1.52(3)
C5_G5A H5_G5B .67(3)
C6_G5A C6_G5B 1.20(3)
C6_G5A H6a_G5B .52(3)
C2M_G5A C2M_G5B .72(4)
C2M_G5A O2_G5B 1.43(4)
C2M_G5A H2Ma_G5B .76(3)
O2_G5A C2_G5B .83(5)
O2_G5A C2M_G5B 1.54(4)
O2_G5A O2_G5B .61(4)
O3_G5A C3_G5B 1.17(4)
O3_G5A O3_G5B .59(2)
O4_G5A O4_G5B .57(2)
O4_G5A C1_G6 1.35(2)
O5_G5A C5_G5B 1.04(3)
O5_G5A O5_G5B .87(3)
C1_G4B C2_G4B 1.61(5)
C1_G4B O5_G4B 1.26(4)
C2_G4B C3_G4B 1.62(4)
C2_G4B O2_G4B 1.31(4)
C3_G4B C4_G4B 1.65(4)
C3_G4B O3_G4B 1.21(4)
C4_G4B C5_G4B 1.48(4)
C4_G4B O4_G4B 1.38(3)
C5_G4B C6_G4B 1.44(5)
C5_G4B O5_G4B 1.61(4)
C6_G4B O6_G4B 1.70(4)
C6M_G4B O6_G4B 1.39(3)
C2M_G4B O2_G4B 1.41(4)
C2M_G4B H2Mc_G4B .72(3)
O4_G4B C1_G5B 1.70(3)
C1_G5B C2_G5B 1.53(4)
C1_G5B O5_G5B 1.40(3)
C2_G5B C3_G5B 1.52(5)
C2_G5B O2_G5B 1.35(5)
C3_G5B C4_G5B 1.57(4)
C3_G5B O3_G5B 1.46(4)
C4_G5B C5_G5B 1.57(4)
C4_G5B O4_G5B 1.43(4)
C5_G5B C6_G5B 1.55(3)
C5_G5B O5_G5B 1.39(3)
C6_G5B O6a_G5B 1.50(3)
C6_G5B O6b_G5B 1.37(2)
C6M_G5B O6a_G5B 1.50(2)
C6M_G5B O6b_G5B 1.21(2)
C6M_G5B O02W 1.49(2)
C6M_G5B O03W 1.60(2)
C2M_G5B O2_G5B 1.22(4)
O4_G5B C1_G6 1.50(3)
O6a_G5B O6b_G5B 1.15(2)
O6b_G5B O03W 1.40(2)
C1_G6 C2_G6 1.530(13)
C1_G6 O5_G6 1.445(13)
C2_G6 C3_G6 1.480(12)
C2_G6 O2_G6 1.467(11)
C3_G6 C4_G6 1.527(12)
C3_G6 O3_G6 1.439(10)
C4_G6 C5_G6 1.527(13)
C4_G6 O4_G6 1.407(10)
C5_G6 C6_G6 1.512(14)
C5_G6 O5_G6 1.435(12)
C6_G6 O6_G6 1.420(12)
C6M_G6 O6_G6 1.430(14)
C2M_G6 O2_G6 1.372(13)
O4_G6 C1_G7 1.402(11)
C1_G7 C2_G7 1.526(15)
C1_G7 O5_G7 1.428(11)
C2_G7 C3_G7 1.478(11)
C2_G7 O2_G7 1.426(10)
C3_G7 C4_G7 1.540(11)
C3_G7 O3_G7 1.436(11)
C4_G7 C5_G7 1.506(13)
C4_G7 O4_G7 1.447(9)
C5_G7 C6_G7 1.554(12)
C5_G7 O5_G7 1.430(10)
C6_G7 O6a_G7 1.599(19)
C6_G7 O6b_G7 1.440(14)
C6M_G7 O6a_G7 1.20(2)
C6M_G7 O6b_G7 1.362(18)
C2M_G7 O2_G7 1.447(10)
O6a_G7 O6b_G7 1.495(18)
C6M_G5A O6_G5A 1.50(4)

loop_
_geom_contact_atom_site_label_1
_geom_contact_atom_site_label_2
_geom_contact_distance
_geom_contact_site_symmetry_1
_geom_contact_site_symmetry_2
C1_G1 C3_G1 2.493(11) . .
C1_G1 C4_G1 2.852(11) . .
C1_G1 C5_G1 2.375(11) . .
C1_G1 C6_G1 3.676(11) . .
C1_G1 C2M_G1 3.630(16) . .
C1_G1 O2_G1 2.389(11) . .
C1_G1 O3_G1 3.760(10) . .
C1_G1 O4_G1 4.119(9) . .
C1_G1 O6a_G1 4.201(10) . .
C1_G1 O6b_G1 4.18(5) . .
C1_G1 C3_G3 4.291(14) . '3 456'
C1_G1 O3_G3 3.602(11) . '3 456'
C1_G1 C2_G4A 4.34(4) . '3 456'
C1_G1 C3_G4A 3.85(6) . '3 456'
C1_G1 C2M_G4A 3.99(4) . '3 456'
C1_G1 O2_G4A 3.54(2) . '3 456'
C1_G1 O3_G4A 4.01(3) . '3 456'
C1_G1 C3_G4B 4.16(3) . '3 456'
C1_G1 C2M_G4B 4.41(5) . '3 456'
C1_G1 O2_G4B 4.00(2) . '3 456'
C1_G1 O3_G4B 4.31(3) . '3 456'
C1_G1 C3_G7 3.399(11) . .
C1_G1 C4_G7 2.418(11) . .
C1_G1 C5_G7 3.523(13) . .
C1_G1 C6_G7 3.685(14) . .
C1_G1 O3_G7 3.362(10) . .
C1_G1 O6b_G7 4.264(15) . .
C2_G1 C4_G1 2.459(12) . .
C2_G1 C5_G1 2.884(12) . .
C2_G1 C6_G1 4.267(12) . .
C2_G1 C2M_G1 2.408(16) . .
C2_G1 O3_G1 2.416(10) . .
C2_G1 O4_G1 3.694(10) . .
C2_G1 O5_G1 2.431(11) . .
C2_G1 C6M_G2 4.324(15) . '3 556'
C2_G1 C3_G4A 3.93(7) . '3 456'
C2_G1 C2M_G4A 3.97(4) . '3 456'
C2_G1 O2_G4A 3.97(2) . '3 456'
C2_G1 O3_G4A 3.47(3) . '3 456'
C2_G1 C2M_G5A 4.17(3) . '3 456'
C2_G1 O2_G5A 4.31(3) . '3 456'
C2_G1 C3_G4B 4.18(4) . '3 456'
C2_G1 O3_G4B 3.90(3) . '3 456'
C2_G1 O2_G5B 3.99(3) . '3 456'
C2_G1 C3_G7 4.162(12) . .
C2_G1 C4_G7 3.619(12) . .
C2_G1 O3_G7 3.759(10) . .
C2_G1 O4_G7 2.366(11) . .
C3_G1 C5_G1 2.533(11) . .
C3_G1 C6_G1 3.904(11) . .
C3_G1 C6Mb_G1 4.19(15) . '3 556'
C3_G1 C2M_G1 3.263(15) . .
C3_G1 O2_G1 2.451(10) . .
C3_G1 O4_G1 2.359(9) . .
C3_G1 O5_G1 2.882(9) . .
C3_G1 O6a_G1 4.258(10) . .
C3_G1 C1_G2 3.549(11) . .
C3_G1 C2_G2 4.224(10) . .
C3_G1 C6M_G2 3.880(14) . '3 556'
C3_G1 O2_G2 3.691(9) . .
C3_G1 C2M_G5A 3.97(3) . '3 456'
C3_G1 O2_G5A 4.33(3) . '3 456'
C3_G1 C2M_G5B 4.43(3) . '3 456'
C3_G1 O2_G5B 4.05(3) . '3 456'
C3_G1 C4_G7 4.283(11) . .
C3_G1 O4_G7 2.843(9) . .
C4_G1 C6_G1 2.580(11) . .
C4_G1 C6Ma_G1 4.222(13) . .
C4_G1 C6Mb_G1 4.41(15) . '3 556'
C4_G1 O2_G1 3.750(10) . .
C4_G1 O3_G1 2.414(10) . .
C4_G1 O5_G1 2.428(9) . .
C4_G1 O6a_G1 2.862(10) . .
C4_G1 O6b_G1 3.82(5) . .
C4_G1 C1_G2 2.436(10) . .
C4_G1 C2_G2 3.547(10) . .
C4_G1 C3_G2 4.352(10) . .
C4_G1 C5_G2 4.017(11) . .
C4_G1 O2_G2 3.481(9) . .
C4_G1 O5_G2 3.322(9) . .
C4_G1 C2M_G5A 4.18(3) . '3 456'
C4_G1 O2_G5A 3.98(3) . '3 456'
C4_G1 C3_G5B 4.23(3) . '3 456'
C4_G1 C2M_G5B 4.42(2) . '3 456'
C4_G1 O2_G5B 3.92(3) . '3 456'
C4_G1 O3_G5B 4.32(3) . '3 456'
C4_G1 O4_G7 3.382(9) . .
C5_G1 C6Ma_G1 3.684(13) . .
C5_G1 C6Mb_G1 4.35(16) . '3 556'
C5_G1 C6Mb_G1 3.93(17) . .
C5_G1 O2_G1 4.184(10) . .
C5_G1 O3_G1 3.794(10) . .
C5_G1 O4_G1 2.446(9) . .
C5_G1 O6a_G1 2.386(10) . .
C5_G1 O6b_G1 2.43(5) . .
C5_G1 H6b_G1 2.149(8) . .
C5_G1 C1_G2 3.388(10) . .
C5_G1 C5_G2 4.264(10) . .
C5_G1 O5_G2 3.718(8) . .
C5_G1 C4_G7 3.902(10) . .
C5_G1 C5_G7 4.212(11) . .
C5_G1 C6_G7 3.656(12) . .
C5_G1 O4_G7 2.787(9) . .
C5_G1 O6b_G7 3.429(14) . .
C6_G1 C6Ma_G1 2.325(13) . .
C6_G1 C6Mb_G1 2.58(16) . .
C6_G1 O4_G1 3.059(9) . .
C6_G1 O5_G1 2.358(9) . .
C6_G1 H6b_G1 1.103(7) . .
C6_G1 C1_G2 3.441(10) . .
C6_G1 C5_G2 3.972(10) . .
C6_G1 C6_G2 4.364(11) . .
C6_G1 C6M_G2 4.042(14) . .
C6_G1 O5_G2 3.265(9) . .
C6_G1 O6_G2 3.613(10) . .
C6_G1 C6_G7 4.094(12) . .
C6_G1 O4_G7 4.150(9) . .
C6_G1 O6b_G7 3.640(13) . .
C6Ma_G1 C6Mb_G1 2.67(15) . .
C6Ma_G1 O5_G1 4.178(11) . .
C6Ma_G1 O6b_G1 2.91(5) . .
C6Ma_G1 C1_G2 4.174(13) . .
C6Ma_G1 O5_G2 3.722(12) . .
C6Ma_G1 O6_G2 4.152(13) . .
C6Ma_G1 O4_G4A 4.06(2) . '3 456'
C6Ma_G1 C3_G5A 4.00(3) . '3 456'
C6Ma_G1 C4_G5A 4.24(3) . '3 456'
C6Ma_G1 C5_G5A 4.16(3) . '3 456'
C6Ma_G1 O4_G5A 3.75(2) . '3 456'
C6Ma_G1 O4_G4B 3.98(2) . '3 456'
C6Ma_G1 C3_G5B 4.36(3) . '3 456'
C6Ma_G1 O4_G5B 3.92(3) . '3 456'
C6Ma_G1 C5_G6 4.308(13) . '3 456'
C6Ma_G1 O4_G6 4.320(12) . '3 456'
C6Ma_G1 C6M_G7 4.157(17) . '3 456'
C6Mb_G1 O4_G1 3.92(15) . '3 456'
C6Mb_G1 O5_G1 4.40(16) . .
C6Mb_G1 O6a_G1 3.12(15) . .
C6Mb_G1 H6b_G1 1.90(16) . .
C6Mb_G1 C6M_G2 3.71(16) . .
C6Mb_G1 O6_G2 3.38(16) . .
C6Mb_G1 C5_G7 4.42(16) . '3 456'
C6Mb_G1 C6M_G7 4.25(16) . '3 456'
C6Mb_G1 O4_G7 4.05(15) . '3 456'
C6Mb_G1 O6b_G7 4.02(17) . '3 456'
C6Mb_G1 O6b_G7 3.96(16) . .
C2M_G1 O3_G1 3.113(14) . .
C2M_G1 C6M_G2 4.335(18) . '3 556'
C2M_G1 C6_G3 4.123(16) . '3 556'
C2M_G1 C6M_G3 4.030(16) . '3 556'
C2M_G1 C2M_G4A 3.77(4) . '3 456'
C2M_G1 C6Ma_G4A 4.11(3) . '3 556'
C2M_G1 O3_G4A 3.88(3) . '3 456'
C2M_G1 O6_G4A 4.24(2) . '3 556'
C2M_G1 C1_G5A 4.15(3) . '1 545'
C2M_G1 C2M_G5A 4.16(3) . '3 456'
C2M_G1 O5_G5A 4.00(2) . '1 545'
C2M_G1 C6M_G4B 3.74(3) . '3 556'
C2M_G1 O6_G4B 3.61(2) . '3 556'
C2M_G1 C1_G5B 4.30(2) . '1 545'
C2M_G1 O5_G5B 3.79(2) . '1 545'
C2M_G1 O3_G7 3.884(14) . .
C2M_G1 O4_G7 4.159(15) . .
O2_G1 O3_G1 2.920(8) . .
O2_G1 O5_G1 3.654(8) . .
O2_G1 C6M_G2 3.675(13) . '3 556'
O2_G1 O6_G2 4.157(9) . '3 556'
O2_G1 C2M_G4A 3.82(4) . '3 456'
O2_G1 O2_G4A 4.29(2) . '3 456'
O2_G1 O3_G4A 4.09(2) . '3 456'
O2_G1 C3_G7 3.682(11) . .
O2_G1 C4_G7 3.698(10) . .
O2_G1 O3_G7 2.907(9) . .
O2_G1 O4_G7 2.734(9) . .
O3_G1 O4_G1 2.819(8) . .
O3_G1 O5_G1 4.174(8) . .
O3_G1 C1_G2 3.660(10) . .
O3_G1 C2_G2 3.862(9) . .
O3_G1 C6M_G2 4.049(13) . '3 556'
O3_G1 C2M_G2 3.831(12) . .
O3_G1 O2_G2 2.903(8) . .
O3_G1 C6Ma_G4A 4.08(3) . '3 556'
O3_G1 C2M_G5A 3.04(3) . '3 456'
O3_G1 O2_G5A 3.97(3) . '3 456'
O3_G1 C6M_G4B 3.71(3) . '3 556'
O3_G1 C2M_G5B 3.59(3) . '3 456'
O3_G1 O2_G5B 3.59(3) . '3 456'
O3_G1 C6M_G7 4.094(15) . '3 556'
O3_G1 O4_G7 4.169(8) . .
O4_G1 O5_G1 3.674(7) . .
O4_G1 O6a_G1 3.452(7) . .
O4_G1 O6b_G1 4.24(5) . .
O4_G1 C2_G2 2.379(8) . .
O4_G1 C3_G2 2.959(8) . .
O4_G1 C4_G2 3.453(8) . .
O4_G1 C5_G2 2.782(9) . .
O4_G1 C6_G2 4.127(10) . .
O4_G1 C2M_G2 4.091(12) . .
O4_G1 O2_G2 2.666(7) . .
O4_G1 O3_G2 4.282(7) . .
O4_G1 O4_G2 4.379(7) . .
O4_G1 O5_G2 2.320(7) . .
O4_G1 O6_G2 4.356(8) . .
O4_G1 O3_G5A 4.37(2) . '3 456'
O4_G1 O3_G5B 4.21(3) . '3 456'
O4_G1 O4_G7 4.315(6) . .
O5_G1 O6a_G1 2.875(7) . .
O5_G1 O6b_G1 2.91(5) . .
O5_G1 C3_G3 3.987(11) . '3 456'
O5_G1 O3_G3 3.779(9) . '3 456'
O5_G1 O4_G3 3.893(8) . '3 456'
O5_G1 C2_G4A 4.24(4) . '3 456'
O5_G1 C3_G4A 3.49(5) . '3 456'
O5_G1 O2_G4A 3.88(2) . '3 456'
O5_G1 O3_G4A 4.11(3) . '3 456'
O5_G1 C3_G4B 3.78(3) . '3 456'
O5_G1 O2_G4B 4.15(2) . '3 456'
O5_G1 O3_G4B 4.21(3) . '3 456'
O5_G1 C4_G7 3.233(9) . .
O5_G1 C5_G7 3.886(10) . .
O5_G1 C6_G7 3.446(12) . .
O5_G1 O4_G7 2.338(7) . .
O5_G1 O6b_G7 3.780(13) . .
O6a_G1 O6b_G1 2.53(5) . .
O6a_G1 H6b_G1 2.040(6) . .
O6a_G1 C1_G2 3.417(9) . .
O6a_G1 O5_G2 3.391(7) . .
O6a_G1 O6_G2 4.345(9) . .
O6a_G1 C3_G4A 4.09(5) . '3 456'
O6a_G1 C4_G4A 4.23(3) . '3 456'
O6a_G1 C5_G4A 4.23(3) . '3 456'
O6a_G1 O4_G4A 3.48(2) . '3 456'
O6a_G1 C3_G5A 3.71(3) . '3 456'
O6a_G1 O2_G5A 4.32(3) . '3 456'
O6a_G1 O4_G5A 4.26(2) . '3 456'
O6a_G1 C3_G4B 4.18(2) . '3 456'
O6a_G1 C4_G4B 4.252(18) . '3 456'
O6a_G1 C5_G4B 4.40(3) . '3 456'
O6a_G1 O4_G4B 3.60(2) . '3 456'
O6a_G1 C3_G5B 3.87(3) . '3 456'
O6a_G1 O4_G5B 4.23(3) . '3 456'
O6b_G1 C6M_G2 3.64(5) . .
O6b_G1 O5_G2 4.26(5) . .
O6b_G1 O6_G2 3.55(5) . .
O6b_G1 C6_G7 3.31(5) . .
O6b_G1 C6M_G7 3.94(5) . .
O6b_G1 O6a_G7 3.90(5) . .
O6b_G1 O6b_G7 2.81(5) . .
H1_G1 O4_G7 2.037(6) '3 556' '3 556'
H3O_G1 O2_G2 1.879(5) '3 456' '3 456'
C1_G2 C3_G2 2.504(10) . .
C1_G2 C4_G2 2.872(10) . .
C1_G2 C5_G2 2.373(10) . .
C1_G2 C6_G2 3.667(12) . .
C1_G2 C2M_G2 3.596(13) . .
C1_G2 O2_G2 2.354(9) . .
C1_G2 O3_G2 3.746(9) . .
C1_G2 O4_G2 4.132(9) . .
C1_G2 O6_G2 4.163(10) . .
C1_G2 C3_G5A 3.92(3) . '3 456'
C1_G2 O3_G5A 3.38(2) . '3 456'
C1_G2 C3_G5B 3.78(3) . '3 456'
C1_G2 O3_G5B 3.30(3) . '3 456'
C1_G2 O4_G5B 4.30(2) . '3 456'
C1_G2 C3_G6 4.282(11) . '3 456'
C1_G2 O2_G6 3.976(9) . '3 456'
C2_G2 C4_G2 2.505(10) . .
C2_G2 C5_G2 2.870(11) . .
C2_G2 C6_G2 4.272(12) . .
C2_G2 C2M_G2 2.401(13) . .
C2_G2 O3_G2 2.396(9) . .
C2_G2 O4_G2 3.701(9) . .
C2_G2 O5_G2 2.414(9) . .
C2_G2 O3_G5A 3.59(2) . '3 456'
C2_G2 C3_G5B 4.33(3) . '3 456'
C2_G2 O3_G5B 3.34(2) . '3 456'
C2_G2 C2M_G6 4.268(13) . '3 456'
C2_G2 O2_G6 3.714(9) . '3 456'
C2_G2 O6a_G7 3.998(16) . '3 556'
C2_G2 O02W 4.104(18) . '2 664'
C3_G2 C5_G2 2.485(11) . .
C3_G2 C6_G2 3.861(12) . .
C3_G2 C2M_G2 3.241(12) . .
C3_G2 O2_G2 2.419(8) . .
C3_G2 O4_G2 2.342(9) . .
C3_G2 O5_G2 2.836(9) . .
C3_G2 C1_G3 3.459(11) . .
C3_G2 C2_G3 4.156(11) . .
C3_G2 O2_G3 3.655(10) . .
C3_G2 C6_G7 3.897(12) . '3 556'
C3_G2 C6M_G7 4.240(16) . '3 556'
C3_G2 O6a_G7 3.318(16) . '3 556'
C3_G2 O6b_G7 4.256(12) . '3 556'
C3_G2 O02W 3.741(18) . '2 664'
C4_G2 C6_G2 2.531(12) . .
C4_G2 C6M_G2 4.388(13) . .
C4_G2 O2_G2 3.747(9) . .
C4_G2 O3_G2 2.425(10) . .
C4_G2 O5_G2 2.400(9) . .
C4_G2 O6_G2 3.796(10) . .
C4_G2 C1_G3 2.445(11) . .
C4_G2 C2_G3 3.594(12) . .
C4_G2 C3_G3 4.278(13) . .
C4_G2 C5_G3 3.989(11) . .
C4_G2 O2_G3 3.623(10) . .
C4_G2 O5_G3 3.317(9) . .
C4_G2 C6M_G5B 4.242(16) . '2 664'
C4_G2 O3_G6 3.918(9) . '3 456'
C4_G2 O02W 3.999(18) . '2 664'
C4_G2 O03W 3.746(17) . '2 664'
C5_G2 C6M_G2 3.140(14) . .
C5_G2 O2_G2 4.101(9) . .
C5_G2 O3_G2 3.750(10) . .
C5_G2 O4_G2 2.428(9) . .
C5_G2 O6_G2 2.459(10) . .
C5_G2 C1_G3 3.482(11) . .
C5_G2 C5_G3 4.264(11) . .
C5_G2 O5_G3 3.860(9) . .
C5_G2 C3_G6 4.382(11) . '3 456'
C5_G2 O3_G6 4.009(9) . '3 456'
C6_G2 C6M_G2 2.366(13) . .
C6_G2 O4_G2 3.052(11) . .
C6_G2 O5_G2 2.361(11) . .
C6_G2 C1_G3 3.616(13) . .
C6_G2 C5_G3 3.902(13) . .
C6_G2 C6_G3 4.316(12) . .
C6_G2 O5_G3 3.451(11) . .
C6_G2 C3_G6 4.268(12) . '3 456'
C6_G2 O3_G6 3.789(10) . '3 456'
C6_G2 O4_G6 4.138(11) . '3 456'
C6_G2 C2_G7 4.335(12) . '3 456'
C6_G2 C3_G7 3.690(12) . '3 456'
C6_G2 O2_G7 3.871(10) . '3 456'
C6_G2 O3_G7 3.954(12) . '3 456'
C6M_G2 O5_G2 3.894(12) . .
C6M_G2 C5_G3 4.299(14) . .
C6M_G2 C6_G3 4.214(14) . .
C6M_G2 C6M_G4B 4.03(3) . .
C6M_G2 C3_G7 4.278(13) . '3 456'
C6M_G2 C6M_G7 3.869(19) . .
C6M_G2 O3_G7 4.278(13) . '3 456'
C6M_G2 O4_G7 4.108(13) . '3 456'
C6M_G2 O6b_G7 3.773(14) . .
C2M_G2 O3_G2 3.115(11) . .
C2M_G2 C2M_G5A 3.99(3) . '3 456'
C2M_G2 O3_G5A 3.80(2) . '3 456'
C2M_G2 C2M_G5B 4.08(3) . '3 456'
C2M_G2 O3_G5B 3.29(2) . '3 456'
C2M_G2 C6_G6 4.158(15) . '3 556'
C2M_G2 C6M_G6 4.064(17) . '3 556'
C2M_G2 C2M_G6 4.439(16) . '3 456'
C2M_G2 C6M_G7 4.186(18) . '3 556'
C2M_G2 C2M_G7 4.427(15) . '2 654'
C2M_G2 O6a_G7 3.801(18) . '3 556'
C2M_G2 O02W 4.36(2) . '2 664'
O2_G2 O3_G2 2.926(7) . .
O2_G2 O5_G2 3.608(7) . .
O2_G2 C2M_G5A 3.86(3) . '3 456'
O2_G2 O3_G5A 3.62(2) . '3 456'
O2_G2 C3_G5B 4.27(3) . '3 456'
O2_G2 C2M_G5B 4.03(2) . '3 456'
O2_G2 O3_G5B 3.19(2) . '3 456'
O2_G2 C6M_G7 3.867(15) . '3 556'
O2_G2 O6a_G7 3.491(15) . '3 556'
O3_G2 O4_G2 2.832(8) . .
O3_G2 O5_G2 4.108(8) . .
O3_G2 C1_G3 3.514(10) . .
O3_G2 C2_G3 3.814(10) . .
O3_G2 C2M_G3 3.753(11) . .
O3_G2 O2_G3 2.888(8) . .
O3_G2 C6M_G5B 3.718(15) . '2 664'
O3_G2 O6a_G5B 4.31(2) . '2 664'
O3_G2 C6M_G6 3.518(15) . '3 556'
O3_G2 C6_G7 3.648(11) . '3 556'
O3_G2 C6M_G7 4.200(16) . '3 556'
O3_G2 O5_G7 3.909(8) . '3 556'
O3_G2 O6a_G7 3.106(15) . '3 556'
O3_G2 O6b_G7 4.326(11) . '3 556'
O3_G2 O02W 2.734(17) . '2 664'
O3_G2 O03W 4.196(18) . '2 664'
O4_G2 O5_G2 3.665(7) . .
O4_G2 O6_G2 4.275(8) . .
O4_G2 C2_G3 2.370(11) . .
O4_G2 C3_G3 2.864(11) . .
O4_G2 C4_G3 3.409(10) . .
O4_G2 C5_G3 2.804(10) . .
O4_G2 C6_G3 4.158(10) . .
O4_G2 C2M_G3 4.078(11) . .
O4_G2 O2_G3 2.736(9) . .
O4_G2 O3_G3 4.175(9) . .
O4_G2 O4_G3 4.346(7) . .
O4_G2 O5_G3 2.337(8) . .
O4_G2 C6_G7 4.176(11) . '3 556'
O4_G2 O03W 4.148(17) . '2 664'
O5_G2 O6_G2 2.900(8) . .
O5_G2 O3_G5A 4.15(2) . '3 456'
O5_G2 O3_G5B 4.22(3) . '3 456'
O5_G2 O4_G5B 4.35(3) . '3 456'
O5_G2 C2_G6 4.388(9) . '3 456'
O5_G2 C3_G6 3.536(9) . '3 456'
O5_G2 O2_G6 4.026(7) . '3 456'
O5_G2 O3_G6 3.613(7) . '3 456'
O6_G2 O4_G6 4.219(8) . '3 456'
O6_G2 C3_G7 3.444(10) . '3 456'
O6_G2 C4_G7 4.168(10) . '3 456'
O6_G2 O3_G7 3.830(9) . '3 456'
O6_G2 O4_G7 3.782(8) . '3 456'
H30_G2 O2_G3 1.860(6) '3 456' '3 456'
C1_G3 C3_G3 2.490(14) . .
C1_G3 C4_G3 2.864(12) . .
C1_G3 C5_G3 2.383(11) . .
C1_G3 C6_G3 3.688(12) . .
C1_G3 C2M_G3 3.498(14) . .
C1_G3 O2_G3 2.394(12) . .
C1_G3 O3_G3 3.741(12) . .
C1_G3 O4_G3 4.130(10) . .
C1_G3 O6_G3 4.181(10) . .
C1_G3 C6M_G5B 4.103(16) . '2 664'
C1_G3 O6a_G5B 3.49(2) . '2 664'
C1_G3 O6b_G5B 4.308(16) . '2 664'
C1_G3 C1_G6 3.862(12) . '2 664'
C1_G3 O5_G6 3.622(10) . '2 664'
C1_G3 O03W 3.556(18) . '2 664'
C2_G3 C4_G3 2.439(12) . .
C2_G3 C5_G3 2.852(13) . .
C2_G3 C6_G3 4.254(14) . .
C2_G3 C2M_G3 2.386(14) . .
C2_G3 O3_G3 2.390(13) . .
C2_G3 O4_G3 3.679(10) . .
C2_G3 O5_G3 2.377(13) . .
C2_G3 O6a_G5B 3.76(2) . '2 664'
C2_G3 C1_G6 4.126(14) . '2 664'
C2_G3 C5_G6 4.412(12) . '2 664'
C2_G3 C6_G6 4.278(14) . '2 664'
C2_G3 C6M_G6 4.43(2) . '2 664'
C2_G3 O5_G6 3.337(11) . '2 664'
C2_G3 O6_G6 3.809(12) . '2 664'
C2_G3 C6_G7 4.395(14) . '3 556'
C3_G3 C5_G3 2.506(15) . .
C3_G3 C6_G3 3.895(15) . .
C3_G3 C2M_G3 3.350(13) . .
C3_G3 O2_G3 2.437(11) . .
C3_G3 O4_G3 2.355(11) . .
C3_G3 O5_G3 2.841(13) . .
C3_G3 O6_G3 4.217(13) . .
C3_G3 C1_G4A 3.50(2) . .
C3_G3 C2_G4A 4.29(4) . .
C3_G3 O2_G4A 3.66(2) . .
C3_G3 C1_G4B 3.63(3) . .
C3_G3 C2_G4B 4.16(4) . .
C3_G3 O2_G4B 3.65(2) . .
C3_G3 C6M_G6 4.220(18) . '2 664'
C3_G3 O5_G6 4.307(11) . '2 664'
C3_G3 O6_G6 3.879(12) . '2 664'
C3_G3 C4_G7 4.255(14) . '3 556'
C3_G3 C6_G7 4.069(14) . '3 556'
C4_G3 C6_G3 2.598(15) . .
C4_G3 C6M_G3 4.205(15) . .
C4_G3 O2_G3 3.737(11) . .
C4_G3 O3_G3 2.408(13) . .
C4_G3 O5_G3 2.418(12) . .
C4_G3 O6_G3 2.846(12) . .
C4_G3 C1_G4A 2.50(2) . .
C4_G3 C2_G4A 3.71(5) . .
C4_G3 C3_G4A 4.19(6) . .
C4_G3 C5_G4A 4.08(3) . .
C4_G3 O2_G4A 3.58(2) . .
C4_G3 O5_G4A 3.44(3) . .
C4_G3 C1_G4B 2.43(3) . .
C4_G3 C2_G4B 3.43(4) . .
C4_G3 C3_G4B 4.39(3) . .
C4_G3 C5_G4B 4.23(3) . .
C4_G3 O2_G4B 3.30(2) . .
C4_G3 O5_G4B 3.35(3) . .
C4_G3 C6M_G6 4.383(17) . '2 664'
C4_G3 O5_G6 4.242(10) . '2 664'
C4_G3 O6_G6 3.795(11) . '2 664'
C5_G3 C6M_G3 3.666(13) . .
C5_G3 O2_G3 4.171(11) . .
C5_G3 O3_G3 3.777(13) . .
C5_G3 O4_G3 2.435(11) . .
C5_G3 O6_G3 2.369(10) . .
C5_G3 C1_G4A 3.57(3) . .
C5_G3 O5_G4A 3.94(3) . .
C5_G3 C1_G4B 3.25(3) . .
C5_G3 O5_G4B 3.69(2) . .
C6_G3 C6M_G3 2.334(12) . .
C6_G3 O4_G3 3.057(13) . .
C6_G3 O5_G3 2.384(10) . .
C6_G3 C1_G4A 3.72(3) . .
C6_G3 C5_G4A 4.35(3) . .
C6_G3 O5_G4A 3.61(3) . .
C6_G3 O6_G4A 3.97(2) . .
C6_G3 C1_G4B 3.21(3) . .
C6_G3 C5_G4B 4.12(3) . .
C6_G3 C6M_G4B 4.16(3) . .
C6_G3 O5_G4B 3.18(2) . .
C6_G3 O6_G4B 3.90(2) . .
C6_G3 C2_G6 4.327(11) . '2 664'
C6_G3 C2M_G6 4.374(15) . '2 664'
C6M_G3 O5_G3 4.149(11) . .
C6M_G3 O5_G4A 4.17(4) . .
C6M_G3 C1_G5A 4.18(3) . '3 466'
C6M_G3 C2_G5A 3.80(2) . '3 466'
C6M_G3 O5_G5A 4.13(2) . '3 466'
C6M_G3 C1_G4B 3.93(3) . .
C6M_G3 O5_G4B 3.64(3) . .
C6M_G3 C1_G5B 3.94(3) . '3 466'
C6M_G3 C2_G5B 3.98(4) . '3 466'
C6M_G3 C4_G5B 4.42(3) . '3 466'
C6M_G3 C5_G5B 4.33(3) . '3 466'
C6M_G3 C6_G5B 4.36(2) . '3 466'
C6M_G3 C6M_G5B 3.95(2) . '3 466'
C6M_G3 O5_G5B 3.52(2) . '3 466'
C6M_G3 O6b_G5B 3.550(18) . '3 466'
C6M_G3 C2_G6 3.952(12) . '2 664'
C6M_G3 C3_G6 4.282(12) . '2 664'
C6M_G3 C2M_G6 3.960(15) . '2 664'
C6M_G3 O3_G6 3.604(10) . '2 664'
C6M_G3 C2M_G7 4.143(14) . '2 664'
C6M_G3 O03W 3.59(2) . '3 466'
C2M_G3 O3_G3 3.262(12) . .
C2M_G3 C6_G5A 3.84(3) . '2 664'
C2M_G3 C6M_G5B 4.141(18) . '2 664'
C2M_G3 O6a_G5B 3.55(2) . '2 664'
C2M_G3 C6_G6 4.300(15) . '2 664'
C2M_G3 C6M_G6 4.29(2) . '3 556'
C2M_G3 O5_G6 4.063(12) . '2 664'
C2M_G3 O6_G6 4.334(14) . '2 664'
C2M_G3 C1_G7 3.905(14) . '3 556'
C2M_G3 C2_G7 4.078(13) . '3 556'
C2M_G3 C4_G7 4.309(12) . '3 556'
C2M_G3 C5_G7 4.257(12) . '3 556'
C2M_G3 C6_G7 4.397(13) . '3 556'
C2M_G3 O5_G7 3.357(11) . '3 556'
C2M_G3 O02W 4.03(2) . '2 664'
O2_G3 O3_G3 2.869(9) . .
O2_G3 O5_G3 3.632(9) . .
O2_G3 C6M_G5B 4.104(16) . '2 664'
O2_G3 O6a_G5B 3.64(2) . '2 664'
O2_G3 O5_G6 4.189(9) . '2 664'
O2_G3 C1_G7 4.352(12) . '3 556'
O2_G3 C4_G7 4.141(10) . '3 556'
O2_G3 C5_G7 3.940(11) . '3 556'
O2_G3 C6_G7 3.599(11) . '3 556'
O2_G3 O5_G7 3.366(9) . '3 556'
O2_G3 O6a_G7 4.265(16) . '3 556'
O2_G3 O02W 3.917(18) . '2 664'
O3_G3 O4_G3 2.838(10) . .
O3_G3 O5_G3 4.129(10) . .
O3_G3 C1_G4A 3.52(2) . .
O3_G3 C2_G4A 3.86(5) . .
O3_G3 C3_G4A 4.35(6) . .
O3_G3 C2M_G4A 3.85(4) . .
O3_G3 O2_G4A 2.77(2) . .
O3_G3 C1_G4B 3.87(3) . .
O3_G3 C2_G4B 3.87(3) . .
O3_G3 C2M_G4B 3.75(5) . .
O3_G3 O2_G4B 2.95(2) . .
O3_G3 C6M_G6 3.269(17) . '2 664'
O3_G3 O6_G6 3.406(10) . '2 664'
O3_G3 C4_G7 3.527(11) . '3 556'
O3_G3 C5_G7 4.321(12) . '3 556'
O3_G3 C6_G7 4.216(12) . '3 556'
O3_G3 O4_G7 4.098(9) . '3 556'
O4_G3 O5_G3 3.663(8) . .
O4_G3 O6_G3 3.429(10) . .
O4_G3 C2_G4A 2.58(5) . .
O4_G3 C3_G4A 2.85(6) . .
O4_G3 C4_G4A 3.55(3) . .
O4_G3 C5_G4A 2.75(3) . .
O4_G3 C6_G4A 4.03(3) . .
O4_G3 C2M_G4A 4.41(3) . .
O4_G3 O2_G4A 2.89(2) . .
O4_G3 O5_G4A 2.29(3) . .
O4_G3 O6_G4A 4.19(2) . .
O4_G3 C2_G4B 2.29(4) . .
O4_G3 C3_G4B 3.02(3) . .
O4_G3 C4_G4B 3.47(2) . .
O4_G3 C5_G4B 2.99(3) . .
O4_G3 C6_G4B 4.35(4) . .
O4_G3 C2M_G4B 3.94(4) . .
O4_G3 O2_G4B 2.53(2) . .
O4_G3 O3_G4B 4.13(3) . .
O4_G3 O5_G4B 2.38(2) . .
O5_G3 O6_G3 2.861(8) . .
O5_G3 O6a_G5B 4.29(2) . '2 664'
O5_G3 C1_G6 3.528(10) . '2 664'
O5_G3 C2_G6 3.688(10) . '2 664'
O5_G3 C2M_G6 4.214(14) . '2 664'
O5_G3 O5_G6 3.507(8) . '2 664'
O5_G3 O03W 4.199(16) . '2 664'
O6_G3 H6Mb2_G3 2.013(7) . .
O6_G3 C1_G4A 3.66(3) . .
O6_G3 O5_G4A 3.77(4) . .
O6_G3 C1_G4B 3.20(3) . .
O6_G3 O5_G4B 3.31(3) . .
O6_G3 C1_G6 4.323(10) . '2 664'
O6_G3 C2_G6 3.453(9) . '2 664'
O6_G3 C3_G6 4.022(9) . '2 664'
O6_G3 C4_G6 4.092(9) . '2 664'
O6_G3 C2M_G6 3.951(14) . '2 664'
O6_G3 O2_G6 4.274(8) . '2 664'
O6_G3 O3_G6 3.833(8) . '2 664'
O6_G3 O5_G6 4.296(8) . '2 664'
H3O_G3 O2_G4A 1.75(2) . .
H3O_G3 O2_G4B 1.91(2) . .
C1_G4A C3_G4A 2.29(7) . .
C1_G4A C4_G4A 2.88(3) . .
C1_G4A C5_G4A 2.37(4) . .
C1_G4A C6_G4A 3.73(4) . .
C1_G4A C2M_G4A 3.70(4) . .
C1_G4A O2_G4A 2.35(4) . .
C1_G4A O3_G4A 3.68(4) . .
C1_G4A O4_G4A 4.19(3) . .
C1_G4A O6_G4A 4.30(3) . .
C1_G4A C2M_G5A 4.42(3) . '3 466'
C1_G4A C3_G4B 2.37(4) . .
C1_G4A C4_G4B 2.87(3) . .
C1_G4A C5_G4B 2.74(4) . .
C1_G4A C6_G4B 4.11(4) . .
C1_G4A C2M_G4B 3.07(5) . .
C1_G4A O2_G4B 1.78(4) . .
C1_G4A O3_G4B 3.35(4) . .
C1_G4A O4_G4B 4.10(3) . .
C1_G4A O5_G4B 1.80(4) . .
C1_G4A C2M_G5B 4.34(4) . '3 466'
C2_G4A C4_G4A 2.32(7) . .
C2_G4A C5_G4A 2.70(7) . .
C2_G4A C6_G4A 4.29(8) . .
C2_G4A C2M_G4A 2.58(7) . .
C2_G4A C6Ma_G4A 4.43(5) . '3 566'
C2_G4A O3_G4A 2.24(7) . .
C2_G4A O4_G4A 3.58(7) . .
C2_G4A O5_G4A 2.42(7) . .
C2_G4A C1_G4B 2.08(6) . .
C2_G4A C4_G4B 2.64(7) . .
C2_G4A C5_G4B 3.27(7) . .
C2_G4A C2M_G4B 2.06(7) . .
C2_G4A O3_G4B 2.02(7) . .
C2_G4A O4_G4B 3.69(7) . .
C2_G4A O5_G4B 2.87(6) . .
C2_G4A H3_G4B 2.03(5) . .
C2_G4A H2Mc_G4B 2.04(6) . .
C3_G4A C5_G4A 2.24(8) . .
C3_G4A C6_G4A 3.93(8) . .
C3_G4A C2M_G4A 3.30(8) . .
C3_G4A O2_G4A 2.39(6) . .
C3_G4A O4_G4A 2.39(6) . .
C3_G4A O5_G4A 2.62(8) . .
C3_G4A C1_G5A 3.60(6) . .
C3_G4A C2_G5A 4.18(6) . .
C3_G4A O2_G5A 3.56(7) . .
C3_G4A C1_G4B 2.68(7) . .
C3_G4A C4_G4B 1.93(7) . .
C3_G4A C5_G4B 2.86(8) . .
C3_G4A C6_G4B 4.13(8) . .
C3_G4A C2M_G4B 3.04(7) . .
C3_G4A O2_G4B 2.21(6) . .
C3_G4A O4_G4B 2.60(6) . .
C3_G4A O5_G4B 3.16(7) . .
C3_G4A C1_G5B 3.45(6) . .
C3_G4A C2_G5B 4.07(8) . .
C3_G4A O2_G5B 3.65(7) . .
C4_G4A C6_G4A 2.85(6) . .
C4_G4A C6Ma_G4A 4.37(4) . '3 566'
C4_G4A O2_G4A 3.74(3) . .
C4_G4A O3_G4A 2.41(3) . .
C4_G4A O5_G4A 2.31(5) . .
C4_G4A O6_G4A 3.87(3) . .
C4_G4A C1_G5A 2.36(4) . .
C4_G4A C2_G5A 3.38(4) . .
C4_G4A C3_G5A 4.24(4) . .
C4_G4A C5_G5A 4.22(4) . .
C4_G4A C2M_G5A 4.39(4) . '3 466'
C4_G4A O2_G5A 3.29(4) . .
C4_G4A O5_G5A 3.46(3) . .
C4_G4A C1_G4B 3.00(4) . .
C4_G4A C2_G4B 2.33(4) . .
C4_G4A C5_G4B 2.05(4) . .
C4_G4A C6_G4B 2.98(5) . .
C4_G4A C2M_G4B 4.20(4) . .
C4_G4A O2_G4B 3.42(4) . .
C4_G4A O3_G4B 1.80(3) . .
C4_G4A O5_G4B 2.84(4) . .
C4_G4A H3_G4B 1.83(3) . .
C4_G4A C1_G5B 2.43(4) . .
C4_G4A C2_G5B 3.51(5) . .
C4_G4A C3_G5B 4.23(4) . .
C4_G4A C5_G5B 3.94(4) . .
C4_G4A O2_G5B 3.59(4) . .
C4_G4A O5_G5B 3.26(3) . .
C5_G4A C6Ma_G4A 3.78(4) . .
C5_G4A O2_G4A 4.07(4) . .
C5_G4A O3_G4A 3.70(4) . .
C5_G4A O4_G4A 2.46(4) . .
C5_G4A O6_G4A 2.55(4) . .
C5_G4A C1_G5A 3.27(4) . .
C5_G4A C5_G5A 4.41(4) . .
C5_G4A C2M_G5A 4.22(4) . '3 466'
C5_G4A O5_G5A 3.91(3) . .
C5_G4A C1_G4B 2.18(4) . .
C5_G4A C2_G4B 2.45(5) . .
C5_G4A C3_G4B 2.08(5) . .
C5_G4A C6_G4B 1.98(5) . .
C5_G4A C6M_G4B 3.65(4) . .
C5_G4A O2_G4B 3.63(4) . .
C5_G4A O3_G4B 3.13(4) . .
C5_G4A O4_G4B 2.11(4) . .
C5_G4A O6_G4B 3.09(4) . .
C5_G4A C1_G5B 3.61(4) . .
C5_G4A C5_G5B 4.39(4) . .
C5_G4A C2M_G5B 4.31(4) . '3 466'
C5_G4A O5_G5B 4.04(3) . .
C6_G4A C6Ma_G4A 2.23(5) . .
C6_G4A O3_G4A 3.60(4) . '3 466'
C6_G4A O4_G4A 3.39(5) . .
C6_G4A O5_G4A 2.20(5) . .
C6_G4A H5_G4A 1.66(4) . .
C6_G4A C1_G5A 3.61(5) . .
C6_G4A C5_G5A 4.02(4) . .
C6_G4A C2M_G5A 4.02(4) . '3 466'
C6_G4A O2_G5A 4.12(4) . '3 466'
C6_G4A O5_G5A 3.59(4) . .
C6_G4A C1_G4B 3.32(5) . .
C6_G4A C2_G4B 3.98(5) . .
C6_G4A C3_G4B 3.72(6) . .
C6_G4A C4_G4B 2.22(6) . .
C6_G4A C6M_G4B 2.56(5) . .
C6_G4A O3_G4B 3.76(4) . '3 466'
C6_G4A O4_G4B 2.83(5) . .
C6_G4A O5_G4B 2.20(4) . .
C6_G4A C1_G5B 4.38(5) . '3 466'
C6_G4A C1_G5B 4.20(5) . .
C6_G4A C2_G5B 4.41(5) . '3 466'
C6_G4A C5_G5B 4.20(4) . .
C6_G4A C2M_G5B 4.03(4) . '3 466'
C6_G4A O2_G5B 3.82(4) . '3 466'
C6_G4A O5_G5B 4.04(4) . .
C2M_G4A O3_G4A 2.88(5) . .
C2M_G4A C6_G5A 3.75(4) . '3 566'
C2M_G4A O5_G5A 3.91(4) . '3 566'
C2M_G4A C1_G4B 4.33(4) . .
C2M_G4A C2_G4B 2.96(5) . .
C2M_G4A C3_G4B 3.49(5) . .
C2M_G4A O2_G4B 1.95(4) . .
C2M_G4A O3_G4B 3.23(5) . .
C2M_G4A C6_G5B 3.51(4) . '3 566'
C2M_G4A C6M_G5B 3.47(4) . '3 566'
C2M_G4A O6a_G5B 4.08(4) . '3 566'
C2M_G4A O6b_G5B 3.89(4) . '3 566'
C2M_G4A C6M_G6 3.92(5) . '2 664'
C2M_G4A O02W 3.38(5) . '3 566'
C6Ma_G4A O3_G4A 3.79(4) . '3 466'
C6Ma_G4A O5_G4A 4.23(5) . .
C6Ma_G4A C5_G5A 4.25(4) . .
C6Ma_G4A C6_G5A 4.17(4) . .
C6Ma_G4A C2M_G5A 4.36(4) . '1 455'
C6Ma_G4A O5_G5A 4.40(3) . .
C6Ma_G4A C4_G4B 4.29(4) . .
C6Ma_G4A C5_G4B 3.18(4) . .
C6Ma_G4A C6_G4B 1.97(5) . .
C6Ma_G4A O3_G4B 3.69(4) . '3 466'
C6Ma_G4A O5_G4B 4.06(4) . .
C6Ma_G4A H6Ma_G4B 2.08(3) . .
O2_G4A O3_G4A 2.83(3) . .
O2_G4A O5_G4A 3.73(4) . .
O2_G4A H2Mb_G4A 1.95(2) . .
O2_G4A C1_G4B 2.98(3) . .
O2_G4A C2_G4B 1.85(4) . .
O2_G4A C3_G4B 2.64(3) . .
O2_G4A C4_G4B 4.10(3) . .
O2_G4A O3_G4B 2.94(3) . .
O2_G4A O5_G4B 4.09(3) . .
O2_G4A H2Mc_G4B 1.56(2) . .
O2_G4A C6M_G6 3.71(2) . '2 664'
O2_G4A O6_G6 4.30(2) . '2 664'
O2_G4A O02W 4.37(3) . '3 566'
O3_G4A O4_G4A 2.86(3) . .
O3_G4A O5_G4A 4.08(4) . .
O3_G4A O6_G4A 4.23(3) . '3 566'
O3_G4A C1_G5A 3.76(4) . .
O3_G4A C2_G5A 3.89(4) . .
O3_G4A C2M_G5A 3.66(4) . .
O3_G4A O2_G5A 2.84(3) . .
O3_G4A C1_G4B 4.15(3) . .
O3_G4A C2_G4B 2.67(4) . .
O3_G4A C4_G4B 3.03(3) . .
O3_G4A C5_G4B 4.31(4) . .
O3_G4A C6_G4B 3.56(5) . '3 566'
O3_G4A C2M_G4B 2.92(4) . .
O3_G4A O2_G4B 2.89(3) . .
O3_G4A O4_G4B 3.30(3) . .
O3_G4A O6_G4B 3.91(3) . '3 566'
O3_G4A H3_G4B 2.19(2) . .
O3_G4A C1_G5B 3.29(4) . .
O3_G4A C2_G5B 3.50(6) . .
O3_G4A C2M_G5B 3.77(4) . .
O3_G4A O2_G5B 2.67(4) . .
O4_G4A O5_G4A 3.58(4) . .
O4_G4A O6_G4A 4.24(3) . .
O4_G4A C2_G5A 2.08(3) . .
O4_G4A C3_G5A 2.76(4) . .
O4_G4A C4_G5A 3.53(4) . .
O4_G4A C5_G5A 3.12(4) . .
O4_G4A C2M_G5A 4.17(3) . .
O4_G4A O2_G5A 2.28(4) . .
O4_G4A O3_G5A 3.94(3) . .
O4_G4A O5_G5A 2.61(3) . .
O4_G4A C1_G4B 4.30(4) . .
O4_G4A C2_G4B 3.67(4) . .
O4_G4A C3_G4B 2.18(4) . .
O4_G4A C5_G4B 2.82(4) . .
O4_G4A C6_G4B 3.33(4) . .
O4_G4A O3_G4B 2.38(3) . .
O4_G4A O5_G4B 4.06(3) . .
O4_G4A C2_G5B 2.32(4) . .
O4_G4A C3_G5B 2.79(4) . .
O4_G4A C4_G5B 3.36(4) . .
O4_G4A C5_G5B 2.77(3) . .
O4_G4A C6_G5B 4.21(3) . .
O4_G4A C2M_G5B 3.82(4) . .
O4_G4A O2_G5B 2.75(3) . .
O4_G4A O3_G5B 4.17(3) . .
O4_G4A O4_G5B 4.22(4) . .
O4_G4A O5_G5B 2.34(3) . .
O5_G4A O6_G4A 2.93(4) . .
O5_G4A H5_G4A 1.40(3) . .
O5_G4A C1_G5A 4.34(5) . .
O5_G4A C2M_G5A 3.60(4) . '3 466'
O5_G4A O2_G5A 4.34(4) . '3 466'
O5_G4A C2_G4B 2.00(5) . .
O5_G4A C3_G4B 2.51(5) . .
O5_G4A C4_G4B 1.98(4) . .
O5_G4A C6_G4B 2.61(5) . .
O5_G4A C6M_G4B 4.04(4) . .
O5_G4A C2M_G4B 4.32(5) . .
O5_G4A O2_G4B 3.17(4) . .
O5_G4A O3_G4B 3.57(4) . .
O5_G4A O4_G4B 3.28(4) . .
O5_G4A O6_G4B 3.23(4) . .
O5_G4A C2M_G5B 3.53(4) . '3 466'
O5_G4A O2_G5B 4.02(4) . '3 466'
O6_G4A H5_G4A 2.01(2) . .
O6_G4A C5_G5A 4.39(4) . .
O6_G4A O5_G5A 4.38(3) . .
O6_G4A C1_G4B 3.81(4) . .
O6_G4A C4_G4B 3.26(3) . .
O6_G4A C5_G4B 1.92(3) . .
O6_G4A O3_G4B 4.23(3) . '3 466'
O6_G4A O4_G4B 3.68(2) . .
O6_G4A O5_G4B 2.77(3) . .
H1_G4A C1_G4B 1.34(3) . .
H1_G4A C2_G4B 1.87(3) . .
H1_G4A O2_G4B 1.98(2) . .
H2_G4A C2_G4B 1.40(4) '3 466' '3 466'
H2_G4A C3_G4B 1.96(3) '3 466' '3 466'
H2_G4A C2M_G4B 1.81(4) '3 466' '3 466'
H2_G4A O2_G4B 1.75(2) '3 466' '3 466'
H2_G4A O3_G4B 1.90(3) '3 466' '3 466'
H3_G4A C3_G4B 1.25(2) . .
H3_G4A C4_G4B 2.20(2) . .
H3_G4A O3_G4B 2.09(3) . .
H4_G4A C3_G4B 2.04(3) . .
H4_G4A C4_G4B 1.295(18) . .
H4_G4A O3_G4B 2.18(2) . .
H4_G4A O4_G4B 1.96(2) . .
H5_G4A C1_G4B 2.15(3) . .
H5_G4A C4_G4B 1.86(2) . .
H5_G4A C6_G4B 1.91(4) . .
H5_G4A O5_G4B 1.55(3) . .
H6a_G4A C5_G4B 1.74(2) . .
H6a_G4A C6_G4B 1.29(4) . .
H6a_G4A O5_G4B 2.16(3) . .
H6a_G4A O6_G4B 2.158(18) . .
H6b_G4A C4_G4B 2.09(3) . .
H6b_G4A C5_G4B 1.79(3) . .
H6b_G4A C6_G4B .93(4) . .
H6b_G4A O4_G4B 2.064(15) . .
H2Ma_G4A C2M_G4B 1.94(4) '3 466' '3 466'
H2Mc_G4A C2M_G4B 1.70(4) '3 466' '3 466'
H6Ma_G4A C6M_G4B 1.22(2) . .
H6Ma_G4A O6_G4B 1.70(2) . .
H6Mb_G4A C6_G4B 2.08(4) . .
H6Mb_G4A C6M_G4B 2.05(3) . .
H6Mb_G4A O6_G4B 2.17(2) . .
H6Mc_G4A C6_G4B 2.13(4) . .
H6Mc_G4A O6_G4B 1.47(2) . .
H3O_G4A O2_G5A 1.89(2) . .
H3O_G4A C3_G4B 2.19(4) . .
H3O_G4A O3_G4B 1.21(2) . .
H3O_G4A O2_G5B 1.68(4) . .
C1_G5A C3_G5A 2.56(4) . .
C1_G5A C4_G5A 2.92(4) . .
C1_G5A C5_G5A 2.41(4) . .
C1_G5A C6_G5A 3.74(4) . .
C1_G5A C2M_G5A 4.39(4) . .
C1_G5A O2_G5A 2.54(4) . .
C1_G5A O3_G5A 3.77(3) . .
C1_G5A O4_G5A 4.10(3) . .
C1_G5A C3_G4B 3.32(4) . .
C1_G5A C4_G4B 2.40(3) . .
C1_G5A C5_G4B 3.47(4) . .
C1_G5A C6_G4B 3.44(5) . .
C1_G5A O3_G4B 3.28(4) . .
C1_G5A O6_G4B 4.36(3) . '3 566'
C1_G5A C2_G5B 2.14(4) . .
C1_G5A C3_G5B 2.65(4) . .
C1_G5A C4_G5B 2.74(4) . .
C1_G5A C5_G5B 1.83(4) . .
C1_G5A C6_G5B 3.09(3) . .
C1_G5A C2M_G5B 3.86(4) . .
C1_G5A O2_G5B 3.08(4) . .
C1_G5A O3_G5B 4.05(3) . .
C1_G5A O4_G5B 3.90(4) . .
C1_G5A O6b_G5B 3.78(3) . .
C1_G5A H5_G5B 2.18(3) . .
C2_G5A C4_G5A 2.56(4) . .
C2_G5A C5_G5A 2.90(4) . .
C2_G5A C6_G5A 4.31(4) . .
C2_G5A C2M_G5A 3.15(4) . .
C2_G5A O3_G5A 2.40(3) . .
C2_G5A O4_G5A 3.70(3) . .
C2_G5A O5_G5A 2.45(4) . .
C2_G5A C3_G4B 3.98(3) . .
C2_G5A C4_G4B 3.61(4) . .
C2_G5A O3_G4B 3.62(4) . .
C2_G5A O4_G4B 2.41(3) . .
C2_G5A C4_G5B 2.05(4) . .
C2_G5A C5_G5B 2.21(4) . .
C2_G5A C6_G5B 3.56(4) . .
C2_G5A C2M_G5B 2.54(5) . .
C2_G5A O2_G5B 2.09(4) . .
C2_G5A O3_G5B 2.58(3) . .
C2_G5A O4_G5B 3.30(4) . .
C2_G5A O5_G5B 1.79(4) . .
C2_G5A O6b_G5B 3.84(3) . .
C3_G5A C5_G5A 2.48(4) . .
C3_G5A C6_G5A 3.88(4) . .
C3_G5A C2M_G5A 3.86(4) . .
C3_G5A O2_G5A 2.50(4) . .
C3_G5A O4_G5A 2.31(4) . .
C3_G5A O5_G5A 2.90(4) . .
C3_G5A C4_G4B 4.34(4) . .
C3_G5A O4_G4B 2.98(4) . .
C3_G5A C1_G5B 2.52(4) . .
C3_G5A C2_G5B 1.97(5) . .
C3_G5A C5_G5B 2.11(4) . .
C3_G5A C6_G5B 3.44(4) . .
C3_G5A C2M_G5B 3.31(4) . .
C3_G5A O2_G5B 3.04(5) . .
C3_G5A O3_G5B 1.85(3) . .
C3_G5A O4_G5B 1.87(4) . .
C3_G5A O5_G5B 2.65(4) . .
C3_G5A O6a_G5B 4.18(4) . .
C3_G5A O6b_G5B 3.82(4) . .
C3_G5A C1_G6 3.30(3) . .
C3_G5A C2_G6 4.01(3) . .
C3_G5A O2_G6 3.60(3) . .
C3_G5A O5_G6 4.37(3) . .
C3_G5A C2M_G7 4.31(3) . '4 756'
C3_G5A O03W 4.39(4) . .
C4_G5A C6_G5A 2.48(4) . .
C4_G5A O2_G5A 3.87(4) . .
C4_G5A O3_G5A 2.45(3) . .
C4_G5A O5_G5A 2.44(3) . .
C4_G5A O4_G4B 3.48(4) . .
C4_G5A C1_G5B 3.22(4) . .
C4_G5A C2_G5B 3.21(5) . .
C4_G5A C3_G5B 2.13(4) . .
C4_G5A C6_G5B 2.20(4) . .
C4_G5A C6M_G5B 3.86(3) . .
C4_G5A O3_G5B 3.01(3) . .
C4_G5A O5_G5B 2.60(3) . .
C4_G5A O6a_G5B 2.76(3) . .
C4_G5A O6b_G5B 2.70(3) . .
C4_G5A H5_G5B 1.74(3) . .
C4_G5A C1_G6 2.25(3) . .
C4_G5A C2_G6 3.46(3) . .
C4_G5A C3_G6 4.08(3) . .
C4_G5A C5_G6 3.72(3) . .
C4_G5A O2_G6 3.57(3) . .
C4_G5A O5_G6 3.08(3) . .
C4_G5A O03W 3.38(3) . .
C5_G5A O2_G5A 4.25(4) . .
C5_G5A O3_G5A 3.70(4) . .
C5_G5A O4_G5A 2.30(3) . .
C5_G5A C4_G4B 3.98(4) . .
C5_G5A C5_G4B 4.29(4) . .
C5_G5A C6_G4B 3.63(5) . .
C5_G5A O4_G4B 2.83(4) . .
C5_G5A C1_G5B 3.02(4) . .
C5_G5A C2_G5B 3.66(4) . .
C5_G5A C3_G5B 3.02(4) . .
C5_G5A C4_G5B 1.91(4) . .
C5_G5A C6M_G5B 3.68(3) . .
C5_G5A O3_G5B 4.23(3) . .
C5_G5A O4_G5B 2.40(4) . .
C5_G5A O5_G5B 2.10(3) . .
C5_G5A O6a_G5B 2.70(3) . .
C5_G5A O6b_G5B 2.67(3) . .
C5_G5A H6a_G5B 1.70(3) . .
C5_G5A C1_G6 3.28(3) . .
C5_G5A C5_G6 4.02(3) . .
C5_G5A O5_G6 3.57(3) . .
C5_G5A O03W 3.82(3) . .
C6_G5A O4_G5A 2.95(3) . .
C6_G5A O5_G5A 2.43(3) . .
C6_G5A C6_G4B 4.19(4) . .
C6_G5A C2M_G4B 3.79(5) . '3 466'
C6_G5A O4_G4B 4.22(3) . .
C6_G5A C1_G5B 4.38(4) . .
C6_G5A C3_G5B 4.44(4) . .
C6_G5A C4_G5B 3.04(4) . .
C6_G5A C5_G5B 2.11(3) . .
C6_G5A C6M_G5B 2.93(3) . .
C6_G5A O4_G5B 3.22(3) . .
C6_G5A O5_G5B 3.18(3) . .
C6_G5A O6a_G5B 1.86(3) . .
C6_G5A O6b_G5B 2.37(3) . .
C6_G5A H5_G5B 2.10(3) . .
C6_G5A C1_G6 3.43(3) . .
C6_G5A C5_G6 3.84(3) . .
C6_G5A C6_G6 4.23(3) . .
C6_G5A O5_G6 3.19(2) . .
C6_G5A O02W 4.01(3) . .
C6_G5A O03W 3.52(3) . .
C2M_G5A O2_G5A 1.92(4) . .
C2M_G5A O3_G5A 3.54(3) . .
C2M_G5A C1_G4B 4.23(3) . '3 566'
C2M_G5A C2_G4B 4.32(5) . '3 566'
C2M_G5A C4_G4B 4.18(3) . '3 566'
C2M_G5A C5_G4B 4.23(3) . '3 566'
C2M_G5A C6_G4B 4.34(5) . '3 566'
C2M_G5A O3_G4B 3.91(4) . .
C2M_G5A O5_G4B 3.57(3) . '3 566'
C2M_G5A C1_G5B 3.67(4) . .
C2M_G5A C2_G5B 2.37(4) . .
C2M_G5A C3_G5B 3.25(4) . .
C2M_G5A O3_G5B 3.13(4) . .
C6M_G5A C2_G4B 3.91(5) . '3 466'
C6M_G5A C6_G4B 4.34(5) . .
C6M_G5A C6M_G4B 4.25(4) . .
C6M_G5A C2M_G4B 3.11(6) . '3 466'
C6M_G5A O2_G4B 3.89(4) . '3 466'
C6M_G5A C6_G5B 3.61(4) . .
C6M_G5A O6a_G5B 4.00(4) . .
O2_G5A O3_G5A 2.89(3) . .
O2_G5A O5_G5A 3.78(4) . .
O2_G5A C3_G4B 3.44(4) . .
O2_G5A C4_G4B 3.73(4) . .
O2_G5A C6_G4B 4.40(5) . '3 566'
O2_G5A O3_G4B 2.78(4) . .
O2_G5A O4_G4B 2.85(3) . .
O2_G5A O5_G4B 4.09(4) . '3 566'
O2_G5A C1_G5B 1.87(4) . .
O2_G5A C3_G5B 2.02(4) . .
O2_G5A C4_G5B 3.34(4) . .
O2_G5A C5_G5B 3.64(4) . .
O2_G5A O3_G5B 2.79(4) . .
O2_G5A O4_G5B 4.37(4) . .
O2_G5A O5_G5B 3.09(3) . .
O3_G5A O4_G5A 2.82(2) . .
O3_G5A O5_G5A 4.14(3) . .
O3_G5A O4_G4B 4.26(3) . .
O3_G5A C1_G5B 3.55(3) . .
O3_G5A C2_G5B 2.44(5) . .
O3_G5A C4_G5B 1.89(3) . .
O3_G5A C5_G5B 3.32(3) . .
O3_G5A C2M_G5B 3.04(4) . .
O3_G5A O2_G5B 3.25(4) . .
O3_G5A O4_G5B 2.26(2) . .
O3_G5A O5_G5B 3.78(3) . .
O3_G5A C1_G6 3.36(2) . .
O3_G5A C2_G6 3.62(2) . .
O3_G5A C3_G6 4.23(2) . .
O3_G5A C2M_G6 3.63(3) . .
O3_G5A O2_G6 2.74(2) . .
O3_G5A C2M_G7 3.36(3) . '4 756'
O4_G5A O5_G5A 3.63(3) . .
O4_G5A O4_G4B 4.34(3) . .
O4_G5A C2_G5B 4.25(4) . .
O4_G5A C3_G5B 2.88(3) . .
O4_G5A C4_G5B 1.82(3) . .
O4_G5A C5_G5B 2.61(4) . .
O4_G5A C6_G5B 3.15(3) . .
O4_G5A O3_G5B 3.40(2) . .
O4_G5A O5_G5B 3.91(3) . .
O4_G5A O6a_G5B 3.34(3) . .
O4_G5A O6b_G5B 3.68(2) . .
O4_G5A C2_G6 2.41(2) . .
O4_G5A C3_G6 2.79(2) . .
O4_G5A C4_G6 3.18(2) . .
O4_G5A C5_G6 2.52(2) . .
O4_G5A C6_G6 3.85(2) . .
O4_G5A C2M_G6 4.14(2) . .
O4_G5A O2_G6 2.914(18) . .
O4_G5A O3_G6 4.17(2) . .
O4_G5A O4_G6 4.10(2) . .
O4_G5A O5_G6 2.109(19) . .
O4_G5A O03W 4.14(3) . .
O5_G5A C4_G4B 3.27(3) . .
O5_G5A C5_G4B 3.88(3) . .
O5_G5A C6_G4B 3.29(4) . .
O5_G5A C2M_G4B 4.34(4) . '3 466'
O5_G5A O4_G4B 2.31(3) . .
O5_G5A C1_G5B 2.10(3) . .
O5_G5A C2_G5B 3.20(3) . .
O5_G5A C3_G5B 3.23(3) . .
O5_G5A C4_G5B 2.53(3) . .
O5_G5A C6_G5B 1.76(3) . .
O5_G5A C6M_G5B 3.59(2) . .
O5_G5A O2_G5B 4.36(4) . .
O5_G5A O4_G5B 3.57(3) . .
O5_G5A O6a_G5B 3.21(3) . .
O5_G5A O6b_G5B 2.67(2) . .
O5_G5A H5_G5B 1.595(17) . .
O5_G5A O03W 3.95(2) . .
O6_G5A C6_G4B 3.14(4) . .
O6_G5A C6M_G4B 3.58(3) . .
O6_G5A C2M_G4B 3.27(5) . '3 466'
O6_G5A O2_G4B 4.32(3) . '3 466'
O6_G5A O3_G4B 4.26(3) . '3 466'
O6_G5A O4_G4B 4.30(3) . .
O6_G5A O6_G4B 3.69(3) . .
O6_G5A C5_G5B 3.16(3) . .
O6_G5A C6_G5B 2.62(3) . .
O6_G5A C6M_G5B 4.25(2) . .
O6_G5A O5_G5B 3.91(3) . .
O6_G5A O6a_G5B 3.50(3) . .
O6_G5A O6b_G5B 3.89(2) . .
H1_G5A O4_G4B 2.08(2) . .
H1_G5A C1_G5B 1.24(2) . .
H1_G5A O5_G5B 1.350(18) . .
H2_G5A C1_G5B 1.79(3) . .
H2_G5A C2_G5B 1.35(4) . .
H2_G5A C3_G5B 1.97(3) . .
H2_G5A O5_G5B 1.960(18) . .
H3_G5A C3_G5B 1.27(3) . .
H3_G5A C4_G5B 1.97(3) . .
H4_G5A C4_G5B 1.07(3) . .
H4_G5A C5_G5B 1.85(3) . .
H4_G5A C6_G5B 2.06(2) . .
H4_G5A O4_G5B 1.75(3) . .
H4_G5A O6a_G5B 2.17(2) . .
H4_G5A O6b_G5B 1.978(14) . .
H5_G5A C5_G5B 1.72(3) . .
H6a_G5A C6_G5B 2.15(2) . .
H6b_G5A C6_G5B 1.60(2) . .
H6Ma_G5A C6M_G5B 1.105(14) . .
H6Ma_G5A O6a_G5B 2.13(2) . .
H6Ma_G5A O6b_G5B 1.905(14) . .
H6Ma_G5A O02W 1.592(15) . .
H6Ma_G5A O03W 1.286(16) . .
H6Mb_G5A C6_G5B 2.14(2) . .
H6Mb_G5A C6M_G5B 1.065(15) . .
H6Mb_G5A O6a_G5B 2.14(2) . .
H6Mb_G5A O6b_G5B 1.241(14) . .
H6Mb_G5A O02W 2.130(16) . .
H6Mb_G5A O03W 1.953(16) . .
H6Mc_G5A C6M_G5B 1.105(16) . .
H6Mc_G5A O6a_G5B 2.13(2) . .
H6Mc_G5A O6b_G5B 2.183(15) . .
H6Mc_G5A O02W .877(17) . .
H2Ma_G5A C2M_G5B 1.56(3) '1 455' '1 455'
H2Ma_G5A O2_G5B 1.65(3) '1 455' '1 455'
H2Mb_G5A C2M_G5B 1.13(3) '3 466' '3 466'
H2Mb_G5A O2_G5B 1.88(3) '3 466' '3 466'
H2Mc_G5A C2M_G5B .96(3) '1 455' '1 455'
H2Mc_G5A O2_G5B 1.96(3) '1 455' '1 455'
H3O_G5A C3_G5B 2.06(3) . .
H3O_G5A C4_G5B 2.12(3) . .
H3O_G5A O3_G5B 1.41(2) . .
H3O_G5A O4_G5B 1.848(14) . .
H3O_G5A O2_G6 1.706(6) . .
C1_G4B C3_G4B 2.71(5) . .
C1_G4B C4_G4B 2.86(4) . .
C1_G4B C5_G4B 2.42(4) . .
C1_G4B C6_G4B 3.72(5) . .
C1_G4B C2M_G4B 3.68(4) . .
C1_G4B O2_G4B 2.41(3) . .
C1_G4B O3_G4B 3.77(4) . .
C1_G4B O4_G4B 4.12(4) . .
C1_G4B O6_G4B 4.09(4) . .
C1_G4B C2M_G5B 4.08(3) . '3 466'
C2_G4B C4_G4B 2.54(4) . .
C2_G4B C5_G4B 2.98(4) . .
C2_G4B C6_G4B 4.32(5) . .
C2_G4B C2M_G4B 2.36(5) . .
C2_G4B O3_G4B 2.38(4) . .
C2_G4B O4_G4B 3.71(4) . .
C2_G4B O5_G4B 2.42(4) . .
C2_G4B H3_G4B 2.20(3) . .
C2_G4B C2M_G5B 4.42(5) . '3 466'
C3_G4B C5_G4B 2.70(5) . .
C3_G4B C6_G4B 3.92(5) . .
C3_G4B C2M_G4B 3.20(4) . .
C3_G4B O2_G4B 2.41(3) . .
C3_G4B O4_G4B 2.36(4) . .
C3_G4B O5_G4B 3.06(4) . .
C3_G4B H3_G4B 1.06(2) . .
C3_G4B C1_G5B 3.19(4) . .
C3_G4B C2_G5B 3.90(6) . .
C3_G4B O2_G5B 3.56(5) . .
C3_G4B O5_G5B 4.26(3) . .
C4_G4B C6_G4B 2.36(5) . .
C4_G4B C6M_G4B 4.38(4) . .
C4_G4B O2_G4B 3.72(3) . .
C4_G4B O3_G4B 2.42(3) . .
C4_G4B O5_G4B 2.47(3) . .
C4_G4B O6_G4B 3.81(3) . .
C4_G4B H3_G4B 2.15(2) . .
C4_G4B C1_G5B 2.65(4) . .
C4_G4B C2_G5B 3.85(5) . .
C4_G4B C3_G5B 4.43(4) . .
C4_G4B C5_G5B 3.79(4) . .
C4_G4B C2M_G5B 4.44(3) . '3 466'
C4_G4B O2_G5B 4.09(4) . .
C4_G4B O5_G5B 3.22(3) . .
C5_G4B C6M_G4B 3.06(4) . .
C5_G4B O2_G4B 4.16(4) . .
C5_G4B O3_G4B 3.74(4) . .
C5_G4B O4_G4B 2.36(4) . .
C5_G4B O6_G4B 2.46(3) . .
C5_G4B C1_G5B 3.91(4) . .
C5_G4B C5_G5B 4.37(4) . .
C5_G4B C2M_G5B 4.25(3) . '3 466'
C5_G4B O2_G5B 4.38(4) . '3 466'
C5_G4B O5_G5B 4.14(3) . .
C6_G4B C6M_G4B 2.43(5) . .
C6_G4B O3_G4B 3.74(5) . '3 466'
C6_G4B O4_G4B 2.73(4) . .
C6_G4B O5_G4B 2.64(4) . .
C6_G4B C1_G5B 4.09(4) . .
C6_G4B C5_G5B 3.85(4) . .
C6_G4B C6_G5B 4.41(4) . .
C6_G4B C2M_G5B 4.38(4) . '3 466'
C6_G4B O2_G5B 4.09(5) . '3 466'
C6_G4B O5_G5B 3.81(4) . .
C6M_G4B O5_G4B 3.84(3) . .
C6M_G4B H6Ma_G4B 1.08(2) . .
C6M_G4B C6M_G7 3.85(3) . .
C2M_G4B O3_G4B 3.13(4) . .
C2M_G4B C6_G5B 3.80(5) . '3 566'
C2M_G4B C6M_G5B 3.86(4) . '3 566'
C2M_G4B O6a_G5B 4.29(4) . '3 566'
C2M_G4B O6b_G5B 4.31(4) . '3 566'
C2M_G4B C6M_G6 3.66(4) . '2 664'
C2M_G4B O02W 3.67(4) . '3 566'
O2_G4B O3_G4B 2.87(4) . .
O2_G4B O5_G4B 3.51(3) . .
O2_G4B H2Mc_G4B 1.76(2) . .
O2_G4B C6M_G6 3.79(3) . '2 664'
O2_G4B O6_G6 4.21(2) . '2 664'
O3_G4B O4_G4B 2.76(3) . .
O3_G4B O5_G4B 4.12(3) . .
O3_G4B O6_G4B 3.80(3) . '3 566'
O3_G4B H3_G4B 1.91(3) . .
O3_G4B C1_G5B 2.89(4) . .
O3_G4B C2_G5B 3.34(6) . .
O3_G4B C2M_G5B 3.91(4) . .
O3_G4B O2_G5B 2.75(4) . .
O3_G4B O5_G5B 4.16(3) . .
O4_G4B O5_G4B 3.72(3) . .
O4_G4B O6_G4B 4.33(2) . .
O4_G4B C2_G5B 2.79(4) . .
O4_G4B C3_G5B 3.11(4) . .
O4_G4B C4_G5B 3.42(4) . .
O4_G4B C5_G5B 2.58(4) . .
O4_G4B C6_G5B 3.92(3) . .
O4_G4B C2M_G5B 4.37(4) . .
O4_G4B O2_G5B 3.34(3) . .
O4_G4B O4_G5B 4.23(4) . .
O4_G4B O5_G5B 2.23(3) . .
O5_G4B O6_G4B 2.95(3) . .
O5_G4B C2_G5B 4.09(3) . '3 466'
O5_G4B C2M_G5B 3.40(3) . '3 466'
O5_G4B O2_G5B 3.84(4) . '3 466'
O6_G4B H6Ma_G4B 2.053(18) . .
O6_G4B C1_G5B 3.91(3) . '3 466'
O6_G4B O2_G5B 4.33(3) . '3 466'
C1_G5B C3_G5B 2.43(4) . .
C1_G5B C4_G5B 2.89(4) . .
C1_G5B C5_G5B 2.36(3) . .
C1_G5B C6_G5B 3.64(3) . .
C1_G5B C2M_G5B 3.15(4) . .
C1_G5B O2_G5B 2.38(4) . .
C1_G5B O3_G5B 3.73(3) . .
C1_G5B O4_G5B 4.12(4) . .
C1_G5B O6b_G5B 4.13(3) . .
C2_G5B C4_G5B 2.65(5) . .
C2_G5B C5_G5B 2.99(4) . .
C2_G5B C6_G5B 4.33(4) . .
C2_G5B C2M_G5B 1.79(4) . .
C2_G5B O3_G5B 2.44(5) . .
C2_G5B O4_G5B 3.81(5) . .
C2_G5B O5_G5B 2.48(3) . .
C3_G5B C5_G5B 2.55(3) . .
C3_G5B C6_G5B 3.89(4) . .
C3_G5B C2M_G5B 2.70(4) . .
C3_G5B O2_G5B 2.52(5) . .
C3_G5B O4_G5B 2.40(4) . .
C3_G5B O5_G5B 2.82(3) . .
C3_G5B O6b_G5B 4.15(3) . .
C3_G5B C1_G6 3.77(3) . .
C3_G5B C2_G6 4.36(3) . .
C3_G5B O2_G6 3.75(3) . .
C3_G5B C2M_G7 4.09(3) . '4 756'
C4_G5B C6_G5B 2.54(3) . .
C4_G5B C6M_G5B 4.02(3) . .
C4_G5B C2M_G5B 4.06(4) . .
C4_G5B O2_G5B 3.90(4) . .
C4_G5B O3_G5B 2.43(3) . .
C4_G5B O5_G5B 2.45(3) . .
C4_G5B O6a_G5B 3.10(3) . .
C4_G5B O6b_G5B 2.82(3) . .
C4_G5B H5_G5B 2.12(3) . .
C4_G5B C1_G6 2.60(3) . .
C4_G5B C2_G6 3.63(3) . .
C4_G5B C3_G6 4.32(3) . .
C4_G5B C5_G6 4.29(3) . .
C4_G5B O2_G6 3.45(3) . .
C4_G5B O5_G6 3.62(3) . .
C4_G5B C2M_G7 4.06(3) . '4 756'
C4_G5B O03W 3.38(3) . .
C5_G5B C6M_G5B 3.53(3) . .
C5_G5B O2_G5B 4.25(4) . .
C5_G5B O3_G5B 3.80(3) . .
C5_G5B O4_G5B 2.53(4) . .
C5_G5B O6a_G5B 2.79(3) . .
C5_G5B O6b_G5B 2.43(3) . .
C5_G5B H5_G5B 1.09(3) . .
C5_G5B H6a_G5B 2.15(2) . .
C5_G5B C1_G6 3.54(3) . .
C5_G5B O5_G6 4.07(3) . .
C5_G5B O03W 3.56(3) . .
C6_G5B C6M_G5B 2.19(3) . .
C6_G5B O4_G5B 3.21(3) . .
C6_G5B O5_G5B 2.33(3) . .
C6_G5B H5_G5B 2.15(2) . .
C6_G5B H6a_G5B 1.12(2) . .
C6_G5B C1_G6 3.61(2) . .
C6_G5B O5_G6 3.79(2) . .
C6_G5B O02W 3.49(3) . .
C6_G5B O03W 2.70(3) . .
C6M_G5B O5_G5B 3.85(2) . .
C6M_G5B C2M_G6 4.060(19) . '4 756'
C6M_G5B O3_G6 3.970(17) . '4 756'
C2M_G5B O3_G5B 2.68(4) . .
C2M_G5B O5_G5B 4.18(4) . .
C2M_G5B H2Ma_G5B 1.46(3) . .
C2M_G5B C2M_G7 4.37(3) . '4 756'
O2_G5B O3_G5B 3.05(4) . .
O2_G5B O5_G5B 3.64(4) . .
O2_G5B H2Ma_G5B 2.05(3) . .
O3_G5B O4_G5B 2.84(2) . .
O3_G5B O5_G5B 4.11(3) . .
O3_G5B C1_G6 3.89(2) . .
O3_G5B C2_G6 4.01(2) . .
O3_G5B C2M_G6 3.71(3) . .
O3_G5B O2_G6 2.97(3) . .
O3_G5B C2M_G7 3.21(3) . '4 756'
O4_G5B O5_G5B 3.72(3) . .
O4_G5B O6a_G5B 3.43(3) . .
O4_G5B O6b_G5B 3.60(3) . .
O4_G5B C2_G6 2.41(3) . .
O4_G5B C3_G6 2.93(3) . .
O4_G5B C4_G6 3.56(3) . .
O4_G5B C5_G6 3.04(2) . .
O4_G5B C6_G6 4.40(2) . .
O4_G5B C2M_G6 3.83(3) . .
O4_G5B O2_G6 2.62(2) . .
O4_G5B O3_G6 4.23(3) . .
O4_G5B O5_G6 2.55(2) . .
O4_G5B O03W 4.00(3) . .
O5_G5B O6a_G5B 3.63(3) . .
O5_G5B O6b_G5B 2.87(2) . .
O5_G5B H5_G5B 2.143(15) . .
O5_G5B O03W 3.99(2) . .
O6a_G5B H6a_G5B 1.42(2) . .
O6a_G5B C1_G6 3.20(2) . .
O6a_G5B O5_G6 3.27(2) . .
O6a_G5B O02W 2.74(3) . .
O6a_G5B O03W 1.79(3) . .
O6b_G5B H6a_G5B 2.048(14) . .
O6b_G5B C1_G6 3.739(17) . .
O6b_G5B O3_G6 4.072(16) . '4 756'
O6b_G5B O5_G6 4.150(16) . .
O6b_G5B O02W 2.70(2) . .
H6Ma_G5B O3_G6 2.092(5) '3 466' '2 664'
H6Ma_G5B O03W 1.098(15) '3 466' '3 466'
H6Mb_G5B O03W 1.101(16) '2 664' '2 664'
H6Mc_G5B O03W 1.124(17) . .
H3O_G5B O2_G6 1.954(6) . .
C1_G6 C3_G6 2.470(13) . .
C1_G6 C4_G6 2.852(13) . .
C1_G6 C5_G6 2.406(14) . .
C1_G6 C6_G6 3.700(15) . .
C1_G6 C2M_G6 3.357(17) . .
C1_G6 O2_G6 2.392(13) . .
C1_G6 O3_G6 3.730(11) . .
C1_G6 O4_G6 4.099(11) . .
C1_G6 O6_G6 4.188(13) . .
C1_G6 O03W 3.784(18) . .
C2_G6 C4_G6 2.451(13) . .
C2_G6 C5_G6 2.886(13) . .
C2_G6 C6_G6 4.261(14) . .
C2_G6 C2M_G6 2.377(16) . .
C2_G6 O3_G6 2.370(11) . .
C2_G6 O4_G6 3.651(11) . .
C2_G6 O5_G6 2.414(11) . .
C3_G6 C5_G6 2.532(13) . .
C3_G6 C6_G6 3.899(13) . .
C3_G6 C2M_G6 3.450(15) . .
C3_G6 O2_G6 2.412(10) . .
C3_G6 O4_G6 2.346(10) . .
C3_G6 O5_G6 2.853(11) . .
C3_G6 O6_G6 4.207(10) . .
C3_G6 C1_G7 3.556(13) . .
C3_G6 C2_G7 4.256(13) . .
C3_G6 C2M_G7 4.314(14) . .
C3_G6 O2_G7 3.781(11) . .
C3_G6 O03W 4.253(18) . '4 746'
C4_G6 C6_G6 2.556(14) . .
C4_G6 C6M_G6 4.132(15) . .
C4_G6 O2_G6 3.752(11) . .
C4_G6 O3_G6 2.419(10) . .
C4_G6 O5_G6 2.404(12) . .
C4_G6 O6_G6 2.812(11) . .
C4_G6 C1_G7 2.398(14) . .
C4_G6 C2_G7 3.515(14) . .
C4_G6 C3_G7 4.307(13) . .
C4_G6 C5_G7 4.068(12) . .
C4_G6 C2M_G7 3.954(14) . .
C4_G6 O2_G7 3.485(11) . .
C4_G6 O5_G7 3.330(11) . .
C5_G6 C6M_G6 3.647(16) . .
C5_G6 O2_G6 4.197(11) . .
C5_G6 O3_G6 3.780(11) . .
C5_G6 O4_G6 2.419(12) . .
C5_G6 O6_G6 2.367(11) . .
C5_G6 C1_G7 3.285(15) . .
C5_G6 C5_G7 4.353(13) . .
C5_G6 O5_G7 3.664(12) . .
C6_G6 C6M_G6 2.325(16) . .
C6_G6 O4_G6 3.049(13) . .
C6_G6 O5_G6 2.372(13) . .
C6_G6 C1_G7 3.317(16) . .
C6_G6 C5_G7 4.143(15) . .
C6_G6 C6M_G7 4.124(18) . .
C6_G6 O5_G7 3.232(14) . .
C6_G6 O6a_G7 3.763(18) . .
C6M_G6 O5_G6 4.161(15) . .
C6M_G6 C1_G7 3.983(18) . .
C6M_G6 O5_G7 3.742(17) . .
C6M_G6 O02W 3.21(2) . '4 646'
C2M_G6 O3_G6 3.514(14) . .
C2M_G6 C2_G7 4.075(16) . '4 756'
C2M_G6 C3_G7 4.217(14) . '4 756'
C2M_G6 C2M_G7 3.543(17) . '4 756'
C2M_G6 O2_G7 3.462(14) . '4 756'
C2M_G6 O3_G7 3.213(13) . '4 756'
C2M_G6 O02W 3.56(2) . '4 746'
C2M_G6 O03W 4.34(2) . '4 746'
O2_G6 O3_G6 2.886(8) . .
O2_G6 O5_G6 3.666(9) . .
O2_G6 C2M_G7 3.884(13) . '4 756'
O2_G6 O2_G7 4.193(9) . '4 756'
O2_G6 O02W 4.238(17) . '4 746'
O3_G6 O4_G6 2.811(8) . .
O3_G6 O5_G6 4.129(9) . .
O3_G6 C1_G7 3.706(11) . .
O3_G6 C2_G7 3.906(11) . .
O3_G6 C2M_G7 3.408(12) . .
O3_G6 O2_G7 2.992(8) . .
O3_G6 O03W 2.871(18) . '4 746'
O4_G6 O5_G6 3.648(9) . .
O4_G6 O6_G6 3.424(9) . .
O4_G6 C2_G7 2.400(12) . .
O4_G6 C3_G7 2.959(11) . .
O4_G6 C4_G7 3.499(10) . .
O4_G6 C5_G7 2.825(10) . .
O4_G6 C6_G7 4.188(11) . .
O4_G6 C2M_G7 3.603(11) . .
O4_G6 O2_G7 2.729(8) . .
O4_G6 O3_G7 4.280(9) . .
O4_G6 O5_G7 2.327(8) . .
O4_G6 O6a_G7 4.343(15) . .
O5_G6 O6_G6 2.853(10) . .
O5_G6 O03W 4.356(17) . .
O6_G6 C1_G7 3.307(13) . .
O6_G6 O5_G7 3.470(10) . .
H3O_G6 O2_G7 1.966(6) . .
C1_G7 C3_G7 2.482(13) . .
C1_G7 C4_G7 2.853(12) . .
C1_G7 C5_G7 2.381(11) . .
C1_G7 C6_G7 3.701(13) . .
C1_G7 C2M_G7 3.074(14) . .
C1_G7 O2_G7 2.399(12) . .
C1_G7 O3_G7 3.744(12) . .
C1_G7 O4_G7 4.153(10) . .
C1_G7 O6a_G7 4.138(17) . .
C2_G7 C4_G7 2.460(11) . .
C2_G7 C5_G7 2.856(12) . .
C2_G7 C6_G7 4.277(13) . .
C2_G7 C2M_G7 2.389(12) . .
C2_G7 O3_G7 2.382(11) . .
C2_G7 O4_G7 3.689(9) . .
C2_G7 O5_G7 2.422(11) . .
C3_G7 C5_G7 2.474(12) . .
C3_G7 C6_G7 3.875(12) . .
C3_G7 C2M_G7 3.639(12) . .
C3_G7 O2_G7 2.371(9) . .
C3_G7 O4_G7 2.380(9) . .
C3_G7 O5_G7 2.836(10) . .
C4_G7 C6_G7 2.527(13) . .
C4_G7 C6M_G7 4.389(16) . .
C4_G7 O2_G7 3.723(9) . .
C4_G7 O3_G7 2.447(10) . .
C4_G7 O5_G7 2.375(10) . .
C4_G7 O6a_G7 3.902(17) . .
C4_G7 O6b_G7 3.546(14) . .
C5_G7 C6M_G7 3.047(17) . .
C5_G7 O2_G7 4.119(10) . .
C5_G7 O3_G7 3.749(11) . .
C5_G7 O4_G7 2.425(11) . .
C5_G7 O6a_G7 2.539(17) . .
C5_G7 O6b_G7 2.511(13) . .
C6_G7 C6M_G7 2.312(17) . .
C6_G7 O4_G7 3.007(11) . .
C6_G7 O5_G7 2.382(11) . .
C6M_G7 O5_G7 3.646(16) . .
C2M_G7 O3_G7 3.933(11) . .
C2M_G7 O5_G7 4.352(12) . .
C2M_G7 O03W 3.95(2) . '4 746'
O2_G7 O3_G7 2.834(8) . .
O2_G7 O5_G7 3.653(8) . .
O2_G7 O03W 4.052(18) . '4 746'
O3_G7 O4_G7 2.822(8) . .
O3_G7 O5_G7 4.136(9) . .
O4_G7 O5_G7 3.658(8) . .
O4_G7 O6b_G7 3.565(13) . .
O5_G7 O6a_G7 2.865(16) . .
O5_G7 O6b_G7 3.488(11) . .
O01W O02W 2.89(2) '2 665' '4 646'
O02W O03W 2.76(2) . .
